data_4063500
loop_
_publ_author_name
'Ito, Masato'
'Osaku, Akihide'
'Kobayashi, Chika'
'Shiibashi, Akira'
'Ikariya, Takao'

_publ_section_title
;
 A Convenient Method for the Synthesis of Protic 2-(Tertiary
 phosphino)-1-amines and Their Cp*RuCl Complexes
;
_journal_issue 2
_journal_name_full Organometallics
_journal_page_first 390
_journal_page_last 393
_journal_paper_doi 10.1021/om801042b
_journal_volume 28
_journal_year 2009
_chemical_absolute_configuration rm
_chemical_formula_moiety 'C27 H35 Cl N P Ru '
_chemical_formula_sum 'C27 H35 Cl N P Ru'
_chemical_formula_weight 541.08
_space_group_IT_number 4
_symmetry_cell_setting monoclinic
_symmetry_Int_Tables_number 4
_symmetry_space_group_name_Hall 'P 2yb'
_symmetry_space_group_name_H-M 'P 1 21 1'
_cell_angle_alpha 90
_cell_angle_beta 95.861(5)
_cell_angle_gamma 90
_cell_formula_units_Z 4
_cell_length_a 11.199(3)
_cell_length_b 12.837(4)
_cell_length_c 17.976(5)
_cell_measurement_reflns_used 9028
_cell_measurement_temperature 173.1
_cell_measurement_theta_max 27.5
_cell_measurement_theta_min 3.4
_cell_volume 2570.7(13)
_computing_cell_refinement CrystalClear
_computing_data_collection CrystalClear
_computing_data_reduction CrystalStructure
_computing_publication_material 'CrystalStructure Ver. 3.16'
_computing_structure_refinement CRYSTALS
_computing_structure_solution SIR92
_diffrn_detector_area_resol_mean 7.31
_diffrn_measured_fraction_theta_full 0.9381
_diffrn_measured_fraction_theta_max 0.9381
_diffrn_measurement_device_type 'Rigaku Saturn'
_diffrn_measurement_method \w
_diffrn_radiation_type 'Mo K\a'
_diffrn_radiation_wavelength 0.7107
_diffrn_reflns_av_R_equivalents 0.031
_diffrn_reflns_limit_h_max 14
_diffrn_reflns_limit_h_min -14
_diffrn_reflns_limit_k_max 16
_diffrn_reflns_limit_k_min -16
_diffrn_reflns_limit_l_max 22
_diffrn_reflns_limit_l_min -20
_diffrn_reflns_number 19243
_diffrn_reflns_theta_full 27.47
_diffrn_reflns_theta_max 27.47
_exptl_absorpt_coefficient_mu 0.790
_exptl_absorpt_correction_T_max 0.854
_exptl_absorpt_correction_T_min 0.712
_exptl_absorpt_correction_type multi-scan
_exptl_absorpt_process_details 'Jacobson, R. (1998) Private communication'
_exptl_crystal_colour orange
_exptl_crystal_density_diffrn 1.398
_exptl_crystal_density_method 'not measured'
_exptl_crystal_description block
_exptl_crystal_F_000 1120.00
_exptl_crystal_size_max 0.30
_exptl_crystal_size_mid 0.30
_exptl_crystal_size_min 0.20
_refine_diff_density_max 0.65
_refine_diff_density_min -0.46
_refine_ls_abs_structure_details 'Flack, H. D. (1983), Acta Cryst. A39, 876-881.  0 Friedel Pairs'
_refine_ls_abs_structure_Flack 0.52(9)
_refine_ls_extinction_method none
_refine_ls_goodness_of_fit_ref 0.823
_refine_ls_hydrogen_treatment refall
_refine_ls_number_parameters 630
_refine_ls_number_reflns 5774
_refine_ls_R_factor_gt 0.0340
_refine_ls_shift/su_max 0.0260
_refine_ls_structure_factor_coef Fsqd
_refine_ls_weighting_details 'w = 1/[0.0010Fo^2^ + 1.1000\s^2^(Fo) + 0.1500]/(4Fo^2^)'
_refine_ls_weighting_scheme calc
_refine_ls_wR_factor_ref 0.0870
_reflns_number_gt 5763
_reflns_number_total 5774
_reflns_threshold_expression F^2^>2.0\s(F^2^)
_cod_data_source_file om801042b_si_003.cif
_cod_data_source_block '__RuClPROP'
_cod_original_cell_volume 2570.6(13)
_cod_original_formula_sum 'C27 H35 Cl N P Ru '
_cod_database_code 4063500

loop_
_symmetry_equiv_pos_as_xyz
x,y,z
-x,y+1/2,-z

loop_
_atom_site_label
_atom_site_type_symbol
_atom_site_fract_x
_atom_site_fract_y
_atom_site_fract_z
_atom_site_U_iso_or_equiv
_atom_site_adp_type
_atom_site_occupancy
_atom_site_symmetry_multiplicity
_atom_site_calc_flag
_atom_site_refinement_flags
_atom_site_disorder_assembly
_atom_site_disorder_group
Ru(1) Ru 0.38731(3) 0.4676(1) 0.53843(2) 0.02327(9) Uani 1.00 1 d . . .
Ru(2) Ru 0.39004(3) 0.5959(1) 0.04201(2) 0.02295(9) Uani 1.00 1 d . . .
Cl(1) Cl 0.47325(13) 0.29360(13) 0.51924(8) 0.0365(3) Uani 1.00 1 d . . .
Cl(2) Cl 0.46545(12) 0.77693(13) 0.02992(7) 0.0351(3) Uani 1.00 1 d . . .
P(1) P 0.30854(10) 0.4635(2) 0.41629(6) 0.0258(3) Uani 1.00 1 d . . .
P(2) P 0.30980(10) 0.5902(2) -0.08126(6) 0.0276(3) Uani 1.00 1 d . . .
N(1) N 0.5415(4) 0.5310(4) 0.4873(2) 0.0311(10) Uani 1.00 1 d . . .
N(2) N 0.5487(4) 0.5500(4) -0.0110(2) 0.0296(10) Uani 1.00 1 d . . .
C(1) C 0.2966(5) 0.5867(5) 0.5959(3) 0.0355(13) Uani 1.00 1 d . . .
C(2) C 0.4109(6) 0.5698(5) 0.6371(3) 0.038(2) Uani 1.00 1 d . . .
C(3) C 0.4181(5) 0.4631(6) 0.6609(2) 0.0329(12) Uani 1.00 1 d . . .
C(4) C 0.3061(5) 0.4145(5) 0.6357(3) 0.0311(12) Uani 1.00 1 d . . .
C(5) C 0.2282(5) 0.4911(5) 0.5965(3) 0.038(2) Uani 1.00 1 d . . .
C(6) C 0.2486(8) 0.6914(5) 0.5708(4) 0.060(2) Uani 1.00 1 d . . .
C(7) C 0.5049(6) 0.6507(5) 0.6552(3) 0.049(2) Uani 1.00 1 d . . .
C(8) C 0.5209(5) 0.4108(5) 0.7047(3) 0.041(1) Uani 1.00 1 d . . .
C(9) C 0.2686(5) 0.3040(5) 0.6523(3) 0.045(2) Uani 1.00 1 d . . .
C(10) C 0.1007(5) 0.4767(8) 0.5695(4) 0.053(2) Uani 1.00 1 d . . .
C(11) C 0.4401(4) 0.4686(4) 0.3631(2) 0.0305(10) Uani 1.00 1 d . . .
C(12) C 0.5399(4) 0.5339(4) 0.4022(2) 0.0290(10) Uani 1.00 1 d . . .
C(13) C 0.6652(5) 0.5010(6) 0.3866(3) 0.047(2) Uani 1.00 1 d . . .
C(14) C 0.7452(5) 0.5230(6) 0.4589(3) 0.046(2) Uani 1.00 1 d . . .
C(15) C 0.6621(5) 0.4966(6) 0.5177(3) 0.047(2) Uani 1.00 1 d . . .
C(16) C 0.2307(5) 0.3498(5) 0.3748(3) 0.0334(13) Uani 1.00 1 d . . .
C(17) C 0.1838(5) 0.2753(6) 0.4197(3) 0.043(2) Uani 1.00 1 d . . .
C(18) C 0.1220(7) 0.1886(6) 0.3886(4) 0.057(2) Uani 1.00 1 d . . .
C(19) C 0.1060(7) 0.1759(6) 0.3141(4) 0.058(2) Uani 1.00 1 d . . .
C(20) C 0.1523(6) 0.2464(7) 0.2666(4) 0.058(2) Uani 1.00 1 d . . .
C(21) C 0.2122(5) 0.3337(6) 0.2972(3) 0.045(2) Uani 1.00 1 d . . .
C(22) C 0.2094(5) 0.5696(5) 0.3803(3) 0.0323(13) Uani 1.00 1 d . . .
C(23) C 0.0865(6) 0.5545(6) 0.3603(4) 0.052(2) Uani 1.00 1 d . . .
C(24) C 0.0140(6) 0.6408(7) 0.3400(5) 0.062(2) Uani 1.00 1 d . . .
C(25) C 0.0580(7) 0.7381(6) 0.3404(4) 0.052(2) Uani 1.00 1 d . . .
C(26) C 0.1816(6) 0.7544(6) 0.3599(3) 0.048(2) Uani 1.00 1 d . . .
C(27) C 0.2540(6) 0.6711(5) 0.3806(3) 0.041(2) Uani 1.00 1 d . . .
C(28) C 0.3007(5) 0.4705(6) 0.0981(3) 0.0377(13) Uani 1.00 1 d . . .
C(29) C 0.4186(5) 0.4888(4) 0.1381(3) 0.0342(13) Uani 1.00 1 d . . .
C(30) C 0.4241(5) 0.5945(6) 0.1641(2) 0.0313(11) Uani 1.00 1 d . . .
C(31) C 0.3078(5) 0.6419(5) 0.1406(3) 0.0331(13) Uani 1.00 1 d . . .
C(32) C 0.2348(5) 0.5658(5) 0.1013(3) 0.036(1) Uani 1.00 1 d . . .
C(33) C 0.2514(7) 0.3671(5) 0.0707(4) 0.051(2) Uani 1.00 1 d . . .
C(34) C 0.5125(7) 0.4068(6) 0.1538(4) 0.054(2) Uani 1.00 1 d . . .
C(35) C 0.5282(6) 0.6458(6) 0.2078(3) 0.048(2) Uani 1.00 1 d . . .
C(36) C 0.2759(5) 0.7500(5) 0.1605(3) 0.039(1) Uani 1.00 1 d . . .
C(37) C 0.1023(5) 0.5805(7) 0.0737(4) 0.053(2) Uani 1.00 1 d . . .
C(38) C 0.4391(4) 0.5600(5) -0.1355(3) 0.0369(13) Uani 1.00 1 d . . .
C(39) C 0.5508(4) 0.5924(4) -0.0882(2) 0.0304(10) Uani 1.00 1 d . . .
C(40) C 0.6732(5) 0.5584(5) -0.1112(3) 0.037(1) Uani 1.00 1 d . . .
C(41) C 0.7560(5) 0.5602(7) -0.0389(4) 0.056(2) Uani 1.00 1 d . . .
C(42) C 0.6709(4) 0.5729(6) 0.0239(3) 0.039(2) Uani 1.00 1 d . . .
C(43) C 0.2384(5) 0.7059(5) -0.1267(3) 0.035(1) Uani 1.00 1 d . . .
C(44) C 0.2275(6) 0.7218(6) -0.2034(3) 0.048(2) Uani 1.00 1 d . . .
C(45) C 0.1655(7) 0.8090(7) -0.2326(4) 0.060(2) Uani 1.00 1 d . . .
C(46) C 0.1184(7) 0.8798(7) -0.1888(4) 0.065(2) Uani 1.00 1 d . . .
C(47) C 0.1297(7) 0.8645(7) -0.1109(4) 0.060(2) Uani 1.00 1 d . . .
C(48) C 0.1915(5) 0.7795(6) -0.0808(3) 0.045(2) Uani 1.00 1 d . . .
C(49) C 0.2018(5) 0.4896(5) -0.1148(3) 0.034(1) Uani 1.00 1 d . . .
C(50) C 0.2399(6) 0.3857(6) -0.1174(3) 0.045(2) Uani 1.00 1 d . . .
C(51) C 0.1593(6) 0.3076(6) -0.1404(4) 0.050(2) Uani 1.00 1 d . . .
C(52) C 0.0414(7) 0.3298(7) -0.1602(4) 0.058(2) Uani 1.00 1 d . . .
C(53) C 0.0004(6) 0.4317(7) -0.1568(4) 0.059(2) Uani 1.00 1 d . . .
C(54) C 0.0818(5) 0.5110(6) -0.1358(4) 0.045(2) Uani 1.00 1 d . . .
H(1) H 0.5481 0.6054 0.4900 0.037 Uiso 1.00 1 c . . .
H(2) H 0.5430 0.4766 -0.0172 0.036 Uiso 1.00 1 c . . .
H(3) H 0.2557 0.7391 0.6115 0.074 Uiso 1.00 1 c . . .
H(4) H 0.2943 0.7158 0.5327 0.074 Uiso 1.00 1 c . . .
H(5) H 0.1667 0.6857 0.5515 0.074 Uiso 1.00 1 c . . .
H(6) H 0.5774 0.6186 0.6755 0.059 Uiso 1.00 1 c . . .
H(7) H 0.5191 0.6889 0.6117 0.059 Uiso 1.00 1 c . . .
H(8) H 0.4772 0.6966 0.6912 0.059 Uiso 1.00 1 c . . .
H(9) H 0.4998 0.3406 0.7139 0.049 Uiso 1.00 1 c . . .
H(10) H 0.5902 0.4120 0.6783 0.049 Uiso 1.00 1 c . . .
H(11) H 0.5373 0.4465 0.7509 0.049 Uiso 1.00 1 c . . .
H(12) H 0.2014 0.3027 0.6805 0.055 Uiso 1.00 1 c . . .
H(13) H 0.2478 0.2718 0.6051 0.055 Uiso 1.00 1 c . . .
H(14) H 0.3336 0.2675 0.6785 0.055 Uiso 1.00 1 c . . .
H(15) H 0.0671 0.5387 0.5474 0.066 Uiso 1.00 1 c . . .
H(16) H 0.1009 0.4240 0.5324 0.065 Uiso 1.00 1 c . . .
H(17) H 0.0542 0.4543 0.6078 0.065 Uiso 1.00 1 c . . .
H(18) H 0.4623 0.4044 0.3421 0.037 Uiso 1.00 1 c . . .
H(19) H 0.4138 0.5158 0.3241 0.037 Uiso 1.00 1 c . . .
H(20) H 0.5356 0.6069 0.3936 0.035 Uiso 1.00 1 c . . .
H(21) H 0.6643 0.4314 0.3685 0.057 Uiso 1.00 1 c . . .
H(22) H 0.6941 0.5462 0.3505 0.057 Uiso 1.00 1 c . . .
H(23) H 0.8061 0.4711 0.4625 0.056 Uiso 1.00 1 c . . .
H(24) H 0.7811 0.5898 0.4654 0.055 Uiso 1.00 1 c . . .
H(25) H 0.6847 0.5357 0.5617 0.056 Uiso 1.00 1 c . . .
H(26) H 0.6615 0.4245 0.5296 0.055 Uiso 1.00 1 c . . .
H(27) H 0.1900 0.2830 0.4725 0.051 Uiso 1.00 1 c . . .
H(28) H 0.0853 0.1367 0.4162 0.066 Uiso 1.00 1 c . . .
H(29) H 0.0760 0.1119 0.2933 0.067 Uiso 1.00 1 c . . .
H(30) H 0.1354 0.2435 0.2137 0.068 Uiso 1.00 1 c . . .
H(31) H 0.2466 0.3830 0.2662 0.054 Uiso 1.00 1 c . . .
H(32) H 0.0633 0.4840 0.3520 0.062 Uiso 1.00 1 c . . .
H(33) H -0.0698 0.6283 0.3382 0.073 Uiso 1.00 1 c . . .
H(34) H 0.0087 0.7954 0.3237 0.063 Uiso 1.00 1 c . . .
H(35) H 0.2163 0.8220 0.3631 0.058 Uiso 1.00 1 c . . .
H(36) H 0.3384 0.6813 0.3869 0.050 Uiso 1.00 1 c . . .
H(37) H 0.1947 0.3456 0.1035 0.063 Uiso 1.00 1 c . . .
H(38) H 0.2129 0.3723 0.0213 0.063 Uiso 1.00 1 c . . .
H(39) H 0.3146 0.3176 0.0719 0.063 Uiso 1.00 1 c . . .
H(40) H 0.4823 0.3431 0.1327 0.065 Uiso 1.00 1 c . . .
H(41) H 0.5804 0.4279 0.1299 0.065 Uiso 1.00 1 c . . .
H(42) H 0.5353 0.3975 0.2057 0.065 Uiso 1.00 1 c . . .
H(43) H 0.5478 0.6129 0.2548 0.058 Uiso 1.00 1 c . . .
H(44) H 0.5950 0.6420 0.1794 0.057 Uiso 1.00 1 c . . .
H(45) H 0.5087 0.7168 0.2155 0.058 Uiso 1.00 1 c . . .
H(46) H 0.2768 0.7516 0.2134 0.048 Uiso 1.00 1 c . . .
H(47) H 0.3321 0.7991 0.1453 0.048 Uiso 1.00 1 c . . .
H(48) H 0.1978 0.7671 0.1382 0.048 Uiso 1.00 1 c . . .
H(49) H 0.0770 0.6498 0.0820 0.064 Uiso 1.00 1 c . . .
H(50) H 0.0850 0.5635 0.0223 0.064 Uiso 1.00 1 c . . .
H(51) H 0.0609 0.5337 0.1031 0.064 Uiso 1.00 1 c . . .
H(52) H 0.4379 0.4939 -0.1593 0.045 Uiso 1.00 1 c . . .
H(53) H 0.4358 0.6134 -0.1722 0.045 Uiso 1.00 1 c . . .
H(54) H 0.5594 0.6648 -0.0783 0.037 Uiso 1.00 1 c . . .
H(55) H 0.6637 0.4954 -0.1389 0.046 Uiso 1.00 1 c . . .
H(56) H 0.7054 0.6105 -0.1408 0.046 Uiso 1.00 1 c . . .
H(57) H 0.7825 0.4899 -0.0354 0.067 Uiso 1.00 1 c . . .
H(58) H 0.8236 0.6052 -0.0371 0.067 Uiso 1.00 1 c . . .
H(59) H 0.6763 0.6446 0.0367 0.047 Uiso 1.00 1 c . . .
H(60) H 0.6946 0.5319 0.0669 0.047 Uiso 1.00 1 c . . .
H(61) H 0.2553 0.6725 -0.2371 0.057 Uiso 1.00 1 c . . .
H(62) H 0.1686 0.8327 -0.2824 0.072 Uiso 1.00 1 c . . .
H(63) H 0.0625 0.9304 -0.2094 0.077 Uiso 1.00 1 c . . .
H(64) H 0.1008 0.9124 -0.0767 0.071 Uiso 1.00 1 c . . .
H(65) H 0.2088 0.7715 -0.0283 0.054 Uiso 1.00 1 c . . .
H(66) H 0.3175 0.3700 -0.0935 0.053 Uiso 1.00 1 c . . .
H(67) H 0.1852 0.2379 -0.1462 0.060 Uiso 1.00 1 c . . .
H(68) H -0.0160 0.2764 -0.1723 0.069 Uiso 1.00 1 c . . .
H(69) H -0.0783 0.4459 -0.1795 0.070 Uiso 1.00 1 c . . .
H(70) H 0.0445 0.5749 -0.1250 0.054 Uiso 1.00 1 c . . .

loop_
_atom_site_aniso_label
_atom_site_aniso_U_11
_atom_site_aniso_U_22
_atom_site_aniso_U_33
_atom_site_aniso_U_12
_atom_site_aniso_U_13
_atom_site_aniso_U_23
Ru(1) 0.0315(2) 0.0168(2) 0.0222(2) 0.0018(2) 0.00600(13) 0.00157(13)
Ru(2) 0.0288(2) 0.0188(2) 0.0217(2) -0.0025(2) 0.00485(13) -0.00232(13)
Cl(1) 0.0457(7) 0.0209(6) 0.0431(6) 0.0073(5) 0.0057(5) -0.0028(5)
Cl(2) 0.0438(6) 0.0229(6) 0.0393(6) -0.0051(5) 0.0072(5) 0.0014(5)
P(1) 0.0295(5) 0.0232(5) 0.0246(5) 0.0002(6) 0.0027(4) 0.0019(5)
P(2) 0.0278(5) 0.0311(7) 0.0241(5) -0.0007(6) 0.0034(4) -0.0045(6)
N(1) 0.037(2) 0.029(2) 0.027(2) -0.006(2) 0.003(2) -0.000(2)
N(2) 0.032(2) 0.028(2) 0.030(2) 0.002(2) 0.008(2) 0.000(2)
C(1) 0.054(3) 0.027(3) 0.029(2) 0.014(3) 0.019(2) 0.006(2)
C(2) 0.064(4) 0.030(3) 0.024(2) -0.002(2) 0.019(2) -0.005(2)
C(3) 0.051(3) 0.030(3) 0.018(2) 0.006(3) 0.009(2) 0.002(2)
C(4) 0.038(3) 0.029(3) 0.029(2) 0.005(2) 0.015(2) 0.003(2)
C(5) 0.044(3) 0.031(3) 0.041(3) 0.011(2) 0.013(2) -0.002(2)
C(6) 0.108(7) 0.029(3) 0.047(4) 0.027(4) 0.029(4) 0.012(3)
C(7) 0.083(4) 0.033(3) 0.031(3) -0.013(3) 0.008(3) -0.003(2)
C(8) 0.059(3) 0.036(3) 0.028(2) -0.002(3) 0.004(2) 0.007(2)
C(9) 0.054(3) 0.037(3) 0.047(3) -0.004(3) 0.017(3) 0.016(3)
C(10) 0.038(3) 0.068(5) 0.057(3) 0.016(4) 0.023(2) 0.011(4)
C(11) 0.041(2) 0.027(2) 0.025(2) -0.000(2) 0.010(2) -0.001(2)
C(12) 0.036(2) 0.022(2) 0.030(2) 0.000(2) 0.010(2) 0.001(2)
C(13) 0.044(3) 0.057(4) 0.041(3) -0.001(3) 0.008(2) -0.007(3)
C(14) 0.031(2) 0.056(4) 0.052(3) -0.000(3) 0.010(2) -0.001(3)
C(15) 0.044(3) 0.058(5) 0.037(3) -0.011(3) -0.000(2) 0.014(3)
C(16) 0.035(3) 0.028(3) 0.037(3) -0.001(2) 0.004(2) -0.001(2)
C(17) 0.046(3) 0.040(3) 0.041(3) -0.015(3) -0.004(2) 0.012(3)
C(18) 0.059(4) 0.041(4) 0.066(4) -0.024(3) -0.012(3) 0.010(3)
C(19) 0.060(4) 0.036(3) 0.072(4) -0.019(3) -0.016(3) 0.003(3)
C(20) 0.064(4) 0.061(5) 0.046(3) -0.016(4) -0.012(3) -0.012(3)
C(21) 0.047(3) 0.049(4) 0.038(3) -0.012(3) 0.003(2) -0.004(3)
C(22) 0.031(3) 0.035(3) 0.030(2) 0.001(2) -0.000(2) 0.002(2)
C(23) 0.042(3) 0.041(4) 0.071(4) -0.001(3) -0.006(3) 0.002(3)
C(24) 0.043(3) 0.055(4) 0.086(5) 0.017(3) -0.005(3) 0.001(4)
C(25) 0.060(4) 0.041(4) 0.056(4) 0.022(3) 0.005(3) 0.009(3)
C(26) 0.065(4) 0.034(3) 0.046(3) 0.008(3) 0.005(3) 0.006(3)
C(27) 0.044(3) 0.034(3) 0.046(3) 0.006(2) 0.002(2) 0.006(2)
C(28) 0.059(3) 0.023(2) 0.033(2) -0.008(3) 0.014(2) -0.001(2)
C(29) 0.054(3) 0.022(3) 0.027(2) -0.001(2) 0.008(2) 0.001(2)
C(30) 0.054(3) 0.023(2) 0.018(2) 0.003(3) 0.009(2) 0.002(2)
C(31) 0.045(3) 0.027(3) 0.030(2) -0.005(2) 0.012(2) -0.005(2)
C(32) 0.037(3) 0.041(4) 0.033(3) -0.008(2) 0.019(2) -0.009(2)
C(33) 0.072(5) 0.032(3) 0.053(4) -0.024(3) 0.026(3) -0.005(3)
C(34) 0.084(5) 0.033(3) 0.045(3) 0.013(3) 0.010(3) 0.009(3)
C(35) 0.065(4) 0.045(4) 0.033(3) -0.009(3) -0.005(2) 0.004(3)
C(36) 0.047(3) 0.032(3) 0.042(3) 0.005(2) 0.014(2) -0.004(2)
C(37) 0.041(3) 0.060(5) 0.060(3) -0.015(4) 0.014(3) -0.012(4)
C(38) 0.034(2) 0.051(4) 0.027(2) -0.000(2) 0.009(2) -0.009(2)
C(39) 0.035(2) 0.028(2) 0.029(2) 0.001(2) 0.010(2) 0.003(2)
C(40) 0.030(2) 0.042(3) 0.043(3) 0.000(2) 0.018(2) -0.000(2)
C(41) 0.034(3) 0.079(5) 0.056(4) 0.004(3) 0.009(2) 0.006(3)
C(42) 0.025(2) 0.047(4) 0.045(3) 0.002(2) 0.001(2) 0.003(3)
C(43) 0.039(3) 0.035(3) 0.031(3) -0.002(2) -0.001(2) -0.004(2)
C(44) 0.061(4) 0.044(3) 0.038(3) 0.006(3) 0.003(2) 0.001(3)
C(45) 0.084(5) 0.054(4) 0.042(3) 0.010(4) 0.001(3) 0.015(3)
C(46) 0.071(4) 0.060(5) 0.061(4) 0.019(4) -0.012(3) 0.014(4)
C(47) 0.069(4) 0.051(4) 0.057(4) 0.020(4) -0.015(3) -0.013(3)
C(48) 0.050(3) 0.041(3) 0.043(3) 0.012(3) 0.001(2) -0.001(3)
C(49) 0.040(3) 0.035(3) 0.028(2) -0.009(2) 0.006(2) -0.008(2)
C(50) 0.046(3) 0.040(3) 0.046(3) 0.005(3) -0.007(2) -0.008(3)
C(51) 0.064(4) 0.035(3) 0.052(3) -0.013(3) 0.003(3) -0.010(3)
C(52) 0.056(4) 0.065(5) 0.052(4) -0.027(4) 0.001(3) -0.012(3)
C(53) 0.032(3) 0.074(5) 0.069(4) -0.006(3) -0.005(3) -0.010(4)
C(54) 0.034(3) 0.048(4) 0.054(3) -0.004(3) 0.007(2) -0.003(3)

loop_
_atom_type_symbol
_atom_type_description
_atom_type_scat_dispersion_real
_atom_type_scat_dispersion_imag
_atom_type_scat_source
C C 0.003 0.002
;
International Tables for Crystallography
(1992, Vol. C, Tables 4.2.6.8 and 6.1.1.4)
;
H H 0.000 0.000
;
International Tables for Crystallography
(1992, Vol. C, Table 6.1.1.4)
;
Cl Cl 0.148 0.159
;
International Tables for Crystallography
(1992, Vol. C, Tables 4.2.6.8 and 6.1.1.4)
;
N N 0.006 0.003
;
International Tables for Crystallography
(1992, Vol. C, Tables 4.2.6.8 and 6.1.1.4)
;
P P 0.102 0.094
;
International Tables for Crystallography
(1992, Vol. C, Tables 4.2.6.8 and 6.1.1.4)
;
Ru Ru -1.259 0.836
;
International Tables for Crystallography
(1992, Vol. C, Tables 4.2.6.8 and 6.1.1.4)
;

loop_
_geom_angle_atom_site_label_1
_geom_angle_atom_site_label_2
_geom_angle_atom_site_label_3
_geom_angle
_geom_angle_publ_flag
_geom_angle_site_symmetry_1
_geom_angle_site_symmetry_2
_geom_angle_site_symmetry_3
Cl(1) Ru(1) P(1) 87.87(7) yes . . .
Cl(1) Ru(1) N(1) 86.7(1) yes . . .
Cl(1) Ru(1) C(1) 156.5(2) yes . . .
Cl(1) Ru(1) C(2) 129.5(2) yes . . .
Cl(1) Ru(1) C(3) 95.4(2) yes . . .
Cl(1) Ru(1) C(4) 91.7(2) yes . . .
Cl(1) Ru(1) C(5) 122.9(2) yes . . .
P(1) Ru(1) N(1) 81.29(11) yes . . .
P(1) Ru(1) C(1) 108.8(2) yes . . .
P(1) Ru(1) C(2) 142.4(2) yes . . .
P(1) Ru(1) C(3) 166.1(2) yes . . .
P(1) Ru(1) C(4) 128.1(1) yes . . .
P(1) Ru(1) C(5) 102.1(2) yes . . .
N(1) Ru(1) C(1) 111.5(2) yes . . .
N(1) Ru(1) C(2) 94.7(2) yes . . .
N(1) Ru(1) C(3) 112.4(2) yes . . .
N(1) Ru(1) C(4) 150.5(2) yes . . .
N(1) Ru(1) C(5) 150.1(2) yes . . .
C(1) Ru(1) C(2) 38.3(2) yes . . .
C(1) Ru(1) C(3) 64.6(2) yes . . .
C(1) Ru(1) C(4) 65.1(2) yes . . .
C(1) Ru(1) C(5) 39.0(2) yes . . .
C(2) Ru(1) C(3) 38.1(3) yes . . .
C(2) Ru(1) C(4) 64.0(2) yes . . .
C(2) Ru(1) C(5) 64.4(2) yes . . .
C(3) Ru(1) C(4) 38.4(2) yes . . .
C(3) Ru(1) C(5) 64.9(2) yes . . .
C(4) Ru(1) C(5) 39.0(2) yes . . .
Cl(2) Ru(2) P(2) 92.76(7) yes . . .
Cl(2) Ru(2) N(2) 85.1(1) yes . . .
Cl(2) Ru(2) C(28) 154.1(2) yes . . .
Cl(2) Ru(2) C(29) 128.8(1) yes . . .
Cl(2) Ru(2) C(30) 94.0(2) yes . . .
Cl(2) Ru(2) C(31) 89.6(2) yes . . .
Cl(2) Ru(2) C(32) 120.4(2) yes . . .
P(2) Ru(2) N(2) 79.99(11) yes . . .
P(2) Ru(2) C(28) 105.5(2) yes . . .
P(2) Ru(2) C(29) 138.1(2) yes . . .
P(2) Ru(2) C(30) 167.0(2) yes . . .
P(2) Ru(2) C(31) 129.8(2) yes . . .
P(2) Ru(2) C(32) 102.4(1) yes . . .
N(2) Ru(2) C(28) 115.6(2) yes . . .
N(2) Ru(2) C(29) 96.6(2) yes . . .
N(2) Ru(2) C(30) 111.7(2) yes . . .
N(2) Ru(2) C(31) 150.1(2) yes . . .
N(2) Ru(2) C(32) 153.9(2) yes . . .
C(28) Ru(2) C(29) 38.7(2) yes . . .
C(28) Ru(2) C(30) 64.8(2) yes . . .
C(28) Ru(2) C(31) 64.6(2) yes . . .
C(28) Ru(2) C(32) 38.4(2) yes . . .
C(29) Ru(2) C(30) 38.1(2) yes . . .
C(29) Ru(2) C(31) 64.4(2) yes . . .
C(29) Ru(2) C(32) 64.0(2) yes . . .
C(30) Ru(2) C(31) 39.2(2) yes . . .
C(30) Ru(2) C(32) 64.6(2) yes . . .
C(31) Ru(2) C(32) 38.2(2) yes . . .
C(11) P(1) C(16) 101.0(3) yes . . .
C(11) P(1) C(22) 106.2(3) yes . . .
C(11) P(1) Ru(1) 104.4(1) yes . . .
C(16) P(1) C(22) 101.8(3) yes . . .
C(16) P(1) Ru(1) 122.3(2) yes . . .
C(22) P(1) Ru(1) 118.9(2) yes . . .
C(38) P(2) C(43) 105.2(3) yes . . .
C(38) P(2) C(49) 101.7(3) yes . . .
C(38) P(2) Ru(2) 105.1(2) yes . . .
C(43) P(2) C(49) 100.4(3) yes . . .
C(43) P(2) Ru(2) 120.7(2) yes . . .
C(49) P(2) Ru(2) 121.3(2) yes . . .
C(12) N(1) C(15) 107.2(4) yes . . .
C(12) N(1) H(1) 91.2 no . . .
C(12) N(1) Ru(1) 120.0(3) yes . . .
C(15) N(1) H(1) 102.5 no . . .
C(15) N(1) Ru(1) 117.7(4) yes . . .
H(1) N(1) Ru(1) 114.1 no . . .
C(39) N(2) C(42) 102.7(4) yes . . .
C(39) N(2) H(2) 105.1 no . . .
C(39) N(2) Ru(2) 113.5(3) yes . . .
C(42) N(2) H(2) 107.2 no . . .
C(42) N(2) Ru(2) 121.5(3) yes . . .
H(2) N(2) Ru(2) 105.7 no . . .
C(2) C(1) C(5) 108.4(5) yes . . .
C(2) C(1) C(6) 124.5(6) yes . . .
C(2) C(1) Ru(1) 72.5(3) yes . . .
C(5) C(1) C(6) 126.0(6) yes . . .
C(5) C(1) Ru(1) 71.2(4) yes . . .
C(6) C(1) Ru(1) 131.6(4) yes . . .
C(3) C(2) C(7) 125.7(5) yes . . .
C(3) C(2) Ru(1) 70.7(3) yes . . .
C(7) C(2) Ru(1) 128.0(4) yes . . .
C(7) C(2) C(1) 125.7(5) yes . . .
C(1) C(2) C(3) 108.6(5) yes . . .
C(1) C(2) Ru(1) 69.2(3) yes . . .
C(4) C(3) C(8) 125.2(6) yes . . .
C(4) C(3) Ru(1) 69.6(3) yes . . .
C(8) C(3) Ru(1) 125.2(4) yes . . .
C(8) C(3) C(2) 127.3(6) yes . . .
C(2) C(3) C(4) 107.5(5) yes . . .
C(2) C(3) Ru(1) 71.2(3) yes . . .
C(5) C(4) C(9) 124.4(5) yes . . .
C(5) C(4) Ru(1) 71.0(3) yes . . .
C(9) C(4) Ru(1) 127.0(4) yes . . .
C(9) C(4) C(3) 126.6(5) yes . . .
C(3) C(4) C(5) 108.8(5) yes . . .
C(3) C(4) Ru(1) 72.0(3) yes . . .
C(10) C(5) Ru(1) 129.7(4) yes . . .
C(10) C(5) C(1) 126.9(6) yes . . .
C(10) C(5) C(4) 126.2(6) yes . . .
C(1) C(5) Ru(1) 69.8(3) yes . . .
C(1) C(5) C(4) 106.6(5) yes . . .
C(4) C(5) Ru(1) 70.0(3) yes . . .
H(3) C(6) H(4) 109.5 no . . .
H(3) C(6) H(5) 109.5 no . . .
H(3) C(6) C(1) 110.3 no . . .
H(4) C(6) H(5) 109.5 no . . .
H(4) C(6) C(1) 108.0 no . . .
H(5) C(6) C(1) 110.1 no . . .
H(6) C(7) H(7) 109.5 no . . .
H(6) C(7) H(8) 109.5 no . . .
H(6) C(7) C(2) 109.8 no . . .
H(7) C(7) H(8) 109.5 no . . .
H(7) C(7) C(2) 110.7 no . . .
H(8) C(7) C(2) 107.9 no . . .
H(9) C(8) H(10) 109.5 no . . .
H(9) C(8) H(11) 109.5 no . . .
H(9) C(8) C(3) 109.2 no . . .
H(10) C(8) H(11) 109.5 no . . .
H(10) C(8) C(3) 110.9 no . . .
H(11) C(8) C(3) 108.3 no . . .
H(12) C(9) H(13) 109.5 no . . .
H(12) C(9) H(14) 109.5 no . . .
H(12) C(9) C(4) 111.9 no . . .
H(13) C(9) H(14) 109.5 no . . .
H(13) C(9) C(4) 106.3 no . . .
H(14) C(9) C(4) 110.2 no . . .
H(15) C(10) H(16) 109.5 no . . .
H(15) C(10) H(17) 109.5 no . . .
H(15) C(10) C(5) 111.2 no . . .
H(16) C(10) H(17) 109.5 no . . .
H(16) C(10) C(5) 104.5 no . . .
H(17) C(10) C(5) 112.6 no . . .
C(12) C(11) H(18) 117.0 no . . .
C(12) C(11) H(19) 98.5 no . . .
C(12) C(11) P(1) 111.8(3) yes . . .
H(18) C(11) H(19) 109.5 no . . .
H(18) C(11) P(1) 115.6 no . . .
H(19) C(11) P(1) 101.6 no . . .
C(13) C(12) H(20) 106.0 no . . .
C(13) C(12) N(1) 105.2(4) yes . . .
C(13) C(12) C(11) 114.4(4) yes . . .
H(20) C(12) N(1) 100.6(5) no . . .
H(20) C(12) C(11) 116.6 no . . .
N(1) C(12) C(11) 112.6(4) yes . . .
C(14) C(13) H(21) 116.7 no . . .
C(14) C(13) H(22) 104.9 no . . .
C(14) C(13) C(12) 105.3(5) yes . . .
H(21) C(13) H(22) 109.5 no . . .
H(21) C(13) C(12) 110.3 no . . .
H(22) C(13) C(12) 110.0 no . . .
C(15) C(14) H(23) 106.6 no . . .
C(15) C(14) H(24) 113.5 no . . .
C(15) C(14) C(13) 101.7(5) yes . . .
H(23) C(14) H(24) 109.5 no . . .
H(23) C(14) C(13) 106.4 no . . .
H(24) C(14) C(13) 118.3 no . . .
H(25) C(15) H(26) 109.5 no . . .
H(25) C(15) N(1) 107.9 no . . .
H(25) C(15) C(14) 109.4 no . . .
H(26) C(15) N(1) 110.4 no . . .
H(26) C(15) C(14) 113.2 no . . .
N(1) C(15) C(14) 106.3(5) yes . . .
C(17) C(16) C(21) 116.8(6) yes . . .
C(17) C(16) P(1) 120.5(4) yes . . .
C(21) C(16) P(1) 122.8(5) yes . . .
C(18) C(17) H(27) 117.7(8) no . . .
C(18) C(17) C(16) 121.1(6) yes . . .
H(27) C(17) C(16) 121.1 no . . .
C(19) C(18) H(28) 114.6 no . . .
C(19) C(18) C(17) 120.4(7) yes . . .
H(28) C(18) C(17) 124.9 no . . .
C(20) C(19) H(29) 117.5 no . . .
C(20) C(19) C(18) 121.2(7) yes . . .
H(29) C(19) C(18) 120.3 no . . .
C(21) C(20) H(30) 117.8 no . . .
C(21) C(20) C(19) 118.6(6) yes . . .
H(30) C(20) C(19) 123.0 no . . .
H(31) C(21) C(16) 117.2 no . . .
H(31) C(21) C(20) 120.9 no . . .
C(16) C(21) C(20) 121.9(6) yes . . .
C(23) C(22) C(27) 118.1(6) yes . . .
C(23) C(22) P(1) 122.2(5) yes . . .
C(27) C(22) P(1) 119.3(4) yes . . .
C(24) C(23) H(32) 124.8 no . . .
C(24) C(23) C(22) 119.2(7) yes . . .
H(32) C(23) C(22) 114.7 no . . .
C(25) C(24) H(33) 121.2 no . . .
C(25) C(24) C(23) 122.1(7) yes . . .
H(33) C(24) C(23) 114.9 no . . .
C(26) C(25) H(34) 119.2 no . . .
C(26) C(25) C(24) 119.4(7) yes . . .
H(34) C(25) C(24) 121.2 no . . .
C(27) C(26) H(35) 118.0 no . . .
C(27) C(26) C(25) 119.4(7) yes . . .
H(35) C(26) C(25) 122.4 no . . .
H(36) C(27) C(22) 118.8 no . . .
H(36) C(27) C(26) 118.6 no . . .
C(22) C(27) C(26) 121.8(6) yes . . .
C(29) C(28) C(32) 106.7(5) yes . . .
C(29) C(28) C(33) 126.1(6) yes . . .
C(29) C(28) Ru(2) 71.1(3) yes . . .
C(32) C(28) C(33) 126.5(5) yes . . .
C(32) C(28) Ru(2) 69.7(4) yes . . .
C(33) C(28) Ru(2) 131.9(4) yes . . .
C(30) C(29) C(34) 126.8(5) yes . . .
C(30) C(29) Ru(2) 70.3(3) yes . . .
C(34) C(29) Ru(2) 129.0(4) yes . . .
C(34) C(29) C(28) 124.4(5) yes . . .
C(28) C(29) C(30) 108.6(5) yes . . .
C(28) C(29) Ru(2) 70.3(3) yes . . .
C(31) C(30) C(35) 126.5(6) yes . . .
C(31) C(30) Ru(2) 69.3(3) yes . . .
C(35) C(30) Ru(2) 124.9(4) yes . . .
C(35) C(30) C(29) 126.5(6) yes . . .
C(29) C(30) C(31) 107.0(5) yes . . .
C(29) C(30) Ru(2) 71.6(3) yes . . .
C(32) C(31) C(36) 128.6(5) yes . . .
C(32) C(31) Ru(2) 71.1(3) yes . . .
C(36) C(31) Ru(2) 125.8(4) yes . . .
C(36) C(31) C(30) 123.3(5) yes . . .
C(30) C(31) C(32) 108.0(5) yes . . .
C(30) C(31) Ru(2) 71.4(3) yes . . .
C(37) C(32) Ru(2) 128.3(4) yes . . .
C(37) C(32) C(28) 125.4(6) yes . . .
C(37) C(32) C(31) 124.7(6) yes . . .
C(28) C(32) Ru(2) 72.0(4) yes . . .
C(28) C(32) C(31) 109.6(5) yes . . .
C(31) C(32) Ru(2) 70.7(3) yes . . .
H(37) C(33) H(38) 109.5 no . . .
H(37) C(33) H(39) 109.5 no . . .
H(37) C(33) C(28) 107.5 no . . .
H(38) C(33) H(39) 109.5 no . . .
H(38) C(33) C(28) 111.2 no . . .
H(39) C(33) C(28) 109.7 no . . .
H(40) C(34) H(41) 109.5 no . . .
H(40) C(34) H(42) 109.5 no . . .
H(40) C(34) C(29) 108.4 no . . .
H(41) C(34) H(42) 109.5 no . . .
H(41) C(34) C(29) 107.1 no . . .
H(42) C(34) C(29) 112.8 no . . .
H(43) C(35) H(44) 109.5 no . . .
H(43) C(35) H(45) 109.5 no . . .
H(43) C(35) C(30) 111.7 no . . .
H(44) C(35) H(45) 109.5 no . . .
H(44) C(35) C(30) 108.0 no . . .
H(45) C(35) C(30) 108.7 no . . .
H(46) C(36) H(47) 109.5 no . . .
H(46) C(36) H(48) 109.5 no . . .
H(46) C(36) C(31) 106.5 no . . .
H(47) C(36) H(48) 109.5 no . . .
H(47) C(36) C(31) 111.5 no . . .
H(48) C(36) C(31) 110.3 no . . .
H(49) C(37) H(50) 109.5 no . . .
H(49) C(37) H(51) 109.5 no . . .
H(49) C(37) C(32) 111.1 no . . .
H(50) C(37) H(51) 109.5 no . . .
H(50) C(37) C(32) 112.5 no . . .
H(51) C(37) C(32) 104.7 no . . .
C(39) C(38) H(52) 118.5 no . . .
C(39) C(38) H(53) 99.6 no . . .
C(39) C(38) P(2) 107.1(3) yes . . .
H(52) C(38) H(53) 109.5 no . . .
H(52) C(38) P(2) 116.4 no . . .
H(53) C(38) P(2) 103.6 no . . .
C(40) C(39) H(54) 104.6 no . . .
C(40) C(39) N(2) 104.2(4) yes . . .
C(40) C(39) C(38) 119.0(4) yes . . .
H(54) C(39) N(2) 101.2 no . . .
H(54) C(39) C(38) 116.2 no . . .
N(2) C(39) C(38) 109.6(4) yes . . .
C(41) C(40) H(55) 119.3 no . . .
C(41) C(40) H(56) 103.6 no . . .
C(41) C(40) C(39) 104.5(5) yes . . .
H(55) C(40) H(56) 109.5 no . . .
H(55) C(40) C(39) 109.2 no . . .
H(56) C(40) C(39) 110.6 no . . .
C(42) C(41) H(57) 105.2 no . . .
C(42) C(41) H(58) 117.1 no . . .
C(42) C(41) C(40) 104.8(5) yes . . .
H(57) C(41) H(58) 109.5 no . . .
H(57) C(41) C(40) 101.6 no . . .
H(58) C(41) C(40) 117.0 no . . .
H(59) C(42) H(60) 109.5 no . . .
H(59) C(42) N(2) 109.2 no . . .
H(59) C(42) C(41) 104.4 no . . .
H(60) C(42) N(2) 113.9 no . . .
H(60) C(42) C(41) 113.0 no . . .
N(2) C(42) C(41) 106.3(4) yes . . .
C(44) C(43) C(48) 119.3(6) yes . . .
C(44) C(43) P(2) 123.4(5) yes . . .
C(48) C(43) P(2) 117.3(4) yes . . .
C(45) C(44) H(61) 118.5 no . . .
C(45) C(44) C(43) 118.9(6) yes . . .
H(61) C(44) C(43) 122.4 no . . .
C(46) C(45) H(62) 112.9 no . . .
C(46) C(45) C(44) 122.2(6) yes . . .
H(62) C(45) C(44) 123.4 no . . .
C(47) C(46) H(63) 118.2 no . . .
C(47) C(46) C(45) 119.2(8) yes . . .
H(63) C(46) C(45) 121.0 no . . .
C(48) C(47) H(64) 116.7 no . . .
C(48) C(47) C(46) 119.6(7) yes . . .
H(64) C(47) C(46) 123.6 no . . .
H(65) C(48) C(43) 117.7 no . . .
H(65) C(48) C(47) 121.4 no . . .
C(43) C(48) C(47) 120.7(6) yes . . .
C(50) C(49) C(54) 118.0(6) yes . . .
C(50) C(49) P(2) 119.3(5) yes . . .
C(54) C(49) P(2) 122.7(5) yes . . .
C(51) C(50) H(66) 121.3 no . . .
C(51) C(50) C(49) 120.5(6) yes . . .
H(66) C(50) C(49) 117.0 no . . .
C(52) C(51) H(67) 117.8 no . . .
C(52) C(51) C(50) 120.8(7) yes . . .
H(67) C(51) C(50) 121.2 no . . .
C(53) C(52) H(68) 118.0 no . . .
C(53) C(52) C(51) 120.1(7) yes . . .
H(68) C(52) C(51) 121.6 no . . .
C(54) C(53) H(69) 122.0 no . . .
C(54) C(53) C(52) 119.3(6) yes . . .
H(69) C(53) C(52) 117.2 no . . .
H(70) C(54) C(49) 123.4 no . . .
H(70) C(54) C(53) 113.4 no . . .
C(49) C(54) C(53) 121.3(7) yes . . .

loop_
_geom_bond_atom_site_label_1
_geom_bond_atom_site_label_2
_geom_bond_distance
_geom_bond_publ_flag
_geom_bond_site_symmetry_1
_geom_bond_site_symmetry_2
Ru(1) Cl(1) 2.470(2) yes . .
Ru(1) P(1) 2.2816(11) yes . .
Ru(1) N(1) 2.194(5) yes . .
Ru(1) C(1) 2.157(6) yes . .
Ru(1) C(2) 2.201(5) yes . .
Ru(1) C(3) 2.194(4) yes . .
Ru(1) C(4) 2.162(5) yes . .
Ru(1) C(5) 2.176(6) yes . .
Ru(2) Cl(2) 2.489(2) yes . .
Ru(2) P(2) 2.3057(11) yes . .
Ru(2) N(2) 2.182(5) yes . .
Ru(2) C(28) 2.195(7) yes . .
Ru(2) C(29) 2.206(5) yes . .
Ru(2) C(30) 2.188(4) yes . .
Ru(2) C(31) 2.161(6) yes . .
Ru(2) C(32) 2.165(6) yes . .
P(1) C(11) 1.837(5) yes . .
P(1) C(16) 1.821(6) yes . .
P(1) C(22) 1.833(6) yes . .
P(2) C(38) 1.867(5) yes . .
P(2) C(43) 1.838(7) yes . .
P(2) C(49) 1.829(6) yes . .
N(1) C(12) 1.527(6) yes . .
N(1) C(15) 1.472(7) yes . .
N(1) H(1) 0.959 no . .
N(2) C(39) 1.492(6) yes . .
N(2) C(42) 1.476(6) yes . .
N(2) H(2) 0.950 no . .
C(1) C(2) 1.429(8) yes . .
C(1) C(5) 1.447(9) yes . .
C(1) C(6) 1.500(10) yes . .
C(2) C(3) 1.435(9) yes . .
C(2) C(7) 1.491(9) yes . .
C(3) C(4) 1.433(8) yes . .
C(3) C(8) 1.487(8) yes . .
C(4) C(5) 1.450(8) yes . .
C(4) C(9) 1.516(9) yes . .
C(5) C(10) 1.471(8) yes . .
C(6) H(3) 0.950 no . .
C(6) H(4) 0.950 no . .
C(6) H(5) 0.950 no . .
C(7) H(6) 0.950 no . .
C(7) H(7) 0.950 no . .
C(7) H(8) 0.950 no . .
C(8) H(9) 0.950 no . .
C(8) H(10) 0.950 no . .
C(8) H(11) 0.950 no . .
C(9) H(12) 0.950 no . .
C(9) H(13) 0.950 no . .
C(9) H(14) 0.950 no . .
C(10) H(15) 0.950 no . .
C(10) H(16) 0.950 no . .
C(10) H(17) 0.950 no . .
C(11) C(12) 1.512(6) yes . .
C(11) H(18) 0.950 no . .
C(11) H(19) 0.950 no . .
C(12) C(13) 1.519(8) yes . .
C(12) H(20) 0.950 no . .
C(13) C(14) 1.528(8) yes . .
C(13) H(21) 0.950 no . .
C(13) H(22) 0.950 no . .
C(14) C(15) 1.515(8) yes . .
C(14) H(23) 0.950 no . .
C(14) H(24) 0.950 no . .
C(15) H(25) 0.950 no . .
C(15) H(26) 0.950 no . .
C(16) C(17) 1.388(9) yes . .
C(16) C(21) 1.405(8) yes . .
C(17) C(18) 1.398(10) yes . .
C(17) H(27) 0.950 no . .
C(18) C(19) 1.341(11) yes . .
C(18) H(28) 0.950 no . .
C(19) C(20) 1.382(11) yes . .
C(19) H(29) 0.950 no . .
C(20) C(21) 1.390(11) yes . .
C(20) H(30) 0.950 no . .
C(21) H(31) 0.950 no . .
C(22) C(23) 1.400(9) yes . .
C(22) C(27) 1.395(9) yes . .
C(23) C(24) 1.399(11) yes . .
C(23) H(32) 0.950 no . .
C(24) C(25) 1.342(11) yes . .
C(24) H(33) 0.950 no . .
C(25) C(26) 1.408(10) yes . .
C(25) H(34) 0.950 no . .
C(26) C(27) 1.370(10) yes . .
C(26) H(35) 0.950 no . .
C(27) H(36) 0.950 no . .
C(28) C(29) 1.457(8) yes . .
C(28) C(32) 1.433(9) yes . .
C(28) C(33) 1.501(10) yes . .
C(29) C(30) 1.434(9) yes . .
C(29) C(34) 1.494(9) yes . .
C(30) C(31) 1.460(8) yes . .
C(30) C(35) 1.492(8) yes . .
C(31) C(32) 1.415(8) yes . .
C(31) C(36) 1.486(9) yes . .
C(32) C(37) 1.528(8) yes . .
C(33) H(37) 0.950 no . .
C(33) H(38) 0.950 no . .
C(33) H(39) 0.950 no . .
C(34) H(40) 0.950 no . .
C(34) H(41) 0.950 no . .
C(34) H(42) 0.950 no . .
C(35) H(43) 0.950 no . .
C(35) H(44) 0.950 no . .
C(35) H(45) 0.950 no . .
C(36) H(46) 0.950 no . .
C(36) H(47) 0.950 no . .
C(36) H(48) 0.950 no . .
C(37) H(49) 0.950 no . .
C(37) H(50) 0.950 no . .
C(37) H(51) 0.950 no . .
C(38) C(39) 1.497(6) yes . .
C(38) H(52) 0.950 no . .
C(38) H(53) 0.950 no . .
C(39) C(40) 1.535(7) yes . .
C(39) H(54) 0.950 no . .
C(40) C(41) 1.517(8) yes . .
C(40) H(55) 0.950 no . .
C(40) H(56) 0.950 no . .
C(41) C(42) 1.557(9) yes . .
C(41) H(57) 0.950 no . .
C(41) H(58) 0.950 no . .
C(42) H(59) 0.950 no . .
C(42) H(60) 0.950 no . .
C(43) C(44) 1.386(8) yes . .
C(43) C(48) 1.391(9) yes . .
C(44) C(45) 1.391(11) yes . .
C(44) H(61) 0.950 no . .
C(45) C(46) 1.346(12) yes . .
C(45) H(62) 0.950 no . .
C(46) C(47) 1.406(10) yes . .
C(46) H(63) 0.950 no . .
C(47) C(48) 1.374(11) yes . .
C(47) H(64) 0.950 no . .
C(48) H(65) 0.950 no . .
C(49) C(50) 1.403(9) yes . .
C(49) C(54) 1.386(8) yes . .
C(50) C(51) 1.384(10) yes . .
C(50) H(66) 0.950 no . .
C(51) C(52) 1.362(10) yes . .
C(51) H(67) 0.950 no . .
C(52) C(53) 1.390(13) yes . .
C(52) H(68) 0.950 no . .
C(53) C(54) 1.392(10) yes . .
C(53) H(69) 0.950 no . .
C(54) H(70) 0.950 no . .

loop_
_geom_torsion_atom_site_label_1
_geom_torsion_atom_site_label_2
_geom_torsion_atom_site_label_3
_geom_torsion_atom_site_label_4
_geom_torsion
_geom_torsion_publ_flag
_geom_torsion_site_symmetry_1
_geom_torsion_site_symmetry_2
_geom_torsion_site_symmetry_3
_geom_torsion_site_symmetry_4
Cl(1) Ru(1) P(1) C(11) -67.2(2) yes . . . .
Cl(1) Ru(1) P(1) C(16) 46.1(2) yes . . . .
Cl(1) Ru(1) P(1) C(22) 174.8(2) yes . . . .
N(1) Ru(1) P(1) C(11) 19.8(2) yes . . . .
N(1) Ru(1) P(1) C(16) 133.1(3) yes . . . .
N(1) Ru(1) P(1) C(22) -98.2(2) yes . . . .
C(1) Ru(1) P(1) C(11) 129.7(2) yes . . . .
C(1) Ru(1) P(1) C(16) -117.0(3) yes . . . .
C(1) Ru(1) P(1) C(22) 11.6(2) yes . . . .
C(2) Ru(1) P(1) C(11) 106.2(2) yes . . . .
C(2) Ru(1) P(1) C(16) -140.5(3) yes . . . .
C(2) Ru(1) P(1) C(22) -11.9(3) yes . . . .
C(3) Ru(1) P(1) C(11) -170.9(5) yes . . . .
C(3) Ru(1) P(1) C(16) -57.6(6) yes . . . .
C(3) Ru(1) P(1) C(22) 71.0(5) yes . . . .
C(4) Ru(1) P(1) C(11) -157.7(2) yes . . . .
C(4) Ru(1) P(1) C(16) -44.4(3) yes . . . .
C(4) Ru(1) P(1) C(22) 84.3(3) yes . . . .
C(5) Ru(1) P(1) C(11) 169.7(2) yes . . . .
C(5) Ru(1) P(1) C(16) -77.0(3) yes . . . .
C(5) Ru(1) P(1) C(22) 51.6(2) yes . . . .
Cl(1) Ru(1) N(1) C(12) 81.7(4) yes . . . .
Cl(1) Ru(1) N(1) C(15) -51.6(4) yes . . . .
Cl(1) Ru(1) N(1) H(1) -171.8 no . . . .
P(1) Ru(1) N(1) C(12) -6.6(4) yes . . . .
P(1) Ru(1) N(1) C(15) -140.0(4) yes . . . .
P(1) Ru(1) N(1) H(1) 99.9 no . . . .
C(1) Ru(1) N(1) C(12) -113.5(4) yes . . . .
C(1) Ru(1) N(1) C(15) 113.2(4) yes . . . .
C(1) Ru(1) N(1) H(1) -7.0 no . . . .
C(2) Ru(1) N(1) C(12) -148.9(4) yes . . . .
C(2) Ru(1) N(1) C(15) 77.7(4) yes . . . .
C(2) Ru(1) N(1) H(1) -42.4 no . . . .
C(3) Ru(1) N(1) C(12) 176.2(3) yes . . . .
C(3) Ru(1) N(1) C(15) 42.8(5) yes . . . .
C(3) Ru(1) N(1) H(1) -77.4 no . . . .
C(4) Ru(1) N(1) C(12) 169.4(3) yes . . . .
C(4) Ru(1) N(1) C(15) 36.0(6) yes . . . .
C(4) Ru(1) N(1) H(1) -84.1 no . . . .
C(5) Ru(1) N(1) C(12) -105.7(4) yes . . . .
C(5) Ru(1) N(1) C(15) 120.9(4) yes . . . .
C(5) Ru(1) N(1) H(1) 0.7 no . . . .
Cl(1) Ru(1) C(1) C(2) 69.9(6) yes . . . .
Cl(1) Ru(1) C(1) C(5) -47.2(5) yes . . . .
Cl(1) Ru(1) C(1) C(6) -169.1(5) yes . . . .
P(1) Ru(1) C(1) C(2) -156.8(3) yes . . . .
P(1) Ru(1) C(1) C(5) 86.1(3) yes . . . .
P(1) Ru(1) C(1) C(6) -35.9(7) yes . . . .
N(1) Ru(1) C(1) C(2) -69.0(3) yes . . . .
N(1) Ru(1) C(1) C(5) 173.9(3) yes . . . .
N(1) Ru(1) C(1) C(6) 52.0(6) yes . . . .
C(2) Ru(1) C(1) C(5) -117.1(4) yes . . . .
C(2) Ru(1) C(1) C(6) 121.0(7) yes . . . .
C(3) Ru(1) C(1) C(2) 36.4(3) yes . . . .
C(3) Ru(1) C(1) C(5) -80.7(3) yes . . . .
C(3) Ru(1) C(1) C(6) 157.4(7) yes . . . .
C(4) Ru(1) C(1) C(2) 79.0(3) yes . . . .
C(4) Ru(1) C(1) C(5) -38.1(3) yes . . . .
C(4) Ru(1) C(1) C(6) -160.0(7) yes . . . .
C(5) Ru(1) C(1) C(2) 117.1(4) yes . . . .
C(5) Ru(1) C(1) C(6) -121.9(7) yes . . . .
Cl(1) Ru(1) C(2) C(1) -151.0(3) yes . . . .
Cl(1) Ru(1) C(2) C(3) -31.4(4) yes . . . .
Cl(1) Ru(1) C(2) C(7) 89.3(5) yes . . . .
P(1) Ru(1) C(2) C(1) 37.6(5) yes . . . .
P(1) Ru(1) C(2) C(3) 157.3(3) yes . . . .
P(1) Ru(1) C(2) C(7) -82.1(6) yes . . . .
N(1) Ru(1) C(2) C(1) 119.4(3) yes . . . .
N(1) Ru(1) C(2) C(3) -121.0(3) yes . . . .
N(1) Ru(1) C(2) C(7) -0.3(5) yes . . . .
C(1) Ru(1) C(2) C(3) 119.7(4) yes . . . .
C(1) Ru(1) C(2) C(7) -119.7(6) yes . . . .
C(3) Ru(1) C(2) C(1) -119.7(4) yes . . . .
C(3) Ru(1) C(2) C(7) 120.7(6) yes . . . .
C(4) Ru(1) C(2) C(1) -82.0(3) yes . . . .
C(4) Ru(1) C(2) C(3) 37.7(3) yes . . . .
C(4) Ru(1) C(2) C(7) 158.3(6) yes . . . .
C(5) Ru(1) C(2) C(1) -38.4(3) yes . . . .
C(5) Ru(1) C(2) C(3) 81.2(3) yes . . . .
C(5) Ru(1) C(2) C(7) -158.1(6) yes . . . .
Cl(1) Ru(1) C(3) C(2) 156.2(3) yes . . . .
Cl(1) Ru(1) C(3) C(4) -86.0(3) yes . . . .
Cl(1) Ru(1) C(3) C(8) 33.3(6) yes . . . .
P(1) Ru(1) C(3) C(2) -101.0(9) yes . . . .
P(1) Ru(1) C(3) C(4) 16.8(11) yes . . . .
P(1) Ru(1) C(3) C(8) 136.1(7) yes . . . .
N(1) Ru(1) C(3) C(2) 67.5(4) yes . . . .
N(1) Ru(1) C(3) C(4) -174.7(3) yes . . . .
N(1) Ru(1) C(3) C(8) -55.4(6) yes . . . .
C(1) Ru(1) C(3) C(2) -36.6(3) yes . . . .
C(1) Ru(1) C(3) C(4) 81.2(3) yes . . . .
C(1) Ru(1) C(3) C(8) -159.5(6) yes . . . .
C(2) Ru(1) C(3) C(4) 117.8(4) yes . . . .
C(2) Ru(1) C(3) C(8) -122.9(6) yes . . . .
C(4) Ru(1) C(3) C(2) -117.8(4) yes . . . .
C(4) Ru(1) C(3) C(8) 119.3(7) yes . . . .
C(5) Ru(1) C(3) C(2) -79.9(3) yes . . . .
C(5) Ru(1) C(3) C(4) 37.9(3) yes . . . .
C(5) Ru(1) C(3) C(8) 157.2(6) yes . . . .
Cl(1) Ru(1) C(4) C(3) 96.4(4) yes . . . .
Cl(1) Ru(1) C(4) C(5) -145.6(3) yes . . . .
Cl(1) Ru(1) C(4) C(9) -26.3(4) yes . . . .
P(1) Ru(1) C(4) C(3) -174.9(3) yes . . . .
P(1) Ru(1) C(4) C(5) -56.9(4) yes . . . .
P(1) Ru(1) C(4) C(9) 62.4(5) yes . . . .
N(1) Ru(1) C(4) C(3) 10.1(6) yes . . . .
N(1) Ru(1) C(4) C(5) 128.1(4) yes . . . .
N(1) Ru(1) C(4) C(9) -112.7(5) yes . . . .
C(1) Ru(1) C(4) C(3) -79.9(4) yes . . . .
C(1) Ru(1) C(4) C(5) 38.1(3) yes . . . .
C(1) Ru(1) C(4) C(9) 157.3(5) yes . . . .
C(2) Ru(1) C(4) C(3) -37.4(3) yes . . . .
C(2) Ru(1) C(4) C(5) 80.6(3) yes . . . .
C(2) Ru(1) C(4) C(9) -160.1(5) yes . . . .
C(3) Ru(1) C(4) C(5) 118.0(4) yes . . . .
C(3) Ru(1) C(4) C(9) -122.7(6) yes . . . .
C(5) Ru(1) C(4) C(3) -118.0(5) yes . . . .
C(5) Ru(1) C(4) C(9) 119.3(5) yes . . . .
Cl(1) Ru(1) C(5) C(1) 159.6(2) yes . . . .
Cl(1) Ru(1) C(5) C(4) 42.3(4) yes . . . .
Cl(1) Ru(1) C(5) C(10) -78.6(7) yes . . . .
P(1) Ru(1) C(5) C(1) -105.0(3) yes . . . .
P(1) Ru(1) C(5) C(4) 137.6(3) yes . . . .
P(1) Ru(1) C(5) C(10) 16.7(7) yes . . . .
N(1) Ru(1) C(5) C(1) -11.5(5) yes . . . .
N(1) Ru(1) C(5) C(4) -128.8(3) yes . . . .
N(1) Ru(1) C(5) C(10) 110.3(7) yes . . . .
C(1) Ru(1) C(5) C(4) -117.3(4) yes . . . .
C(1) Ru(1) C(5) C(10) 121.7(8) yes . . . .
C(2) Ru(1) C(5) C(1) 37.7(3) yes . . . .
C(2) Ru(1) C(5) C(4) -79.7(3) yes . . . .
C(2) Ru(1) C(5) C(10) 159.4(7) yes . . . .
C(3) Ru(1) C(5) C(1) 80.0(3) yes . . . .
C(3) Ru(1) C(5) C(4) -37.3(3) yes . . . .
C(3) Ru(1) C(5) C(10) -158.2(7) yes . . . .
C(4) Ru(1) C(5) C(1) 117.3(4) yes . . . .
C(4) Ru(1) C(5) C(10) -120.9(8) yes . . . .
Cl(2) Ru(2) P(2) C(38) 80.9(2) yes . . . .
Cl(2) Ru(2) P(2) C(43) -37.5(2) yes . . . .
Cl(2) Ru(2) P(2) C(49) -164.9(2) yes . . . .
N(2) Ru(2) P(2) C(38) -3.7(2) yes . . . .
N(2) Ru(2) P(2) C(43) -122.1(2) yes . . . .
N(2) Ru(2) P(2) C(49) 110.6(3) yes . . . .
C(28) Ru(2) P(2) C(38) -117.7(2) yes . . . .
C(28) Ru(2) P(2) C(43) 123.9(2) yes . . . .
C(28) Ru(2) P(2) C(49) -3.5(3) yes . . . .
C(29) Ru(2) P(2) C(38) -92.4(2) yes . . . .
C(29) Ru(2) P(2) C(43) 149.2(2) yes . . . .
C(29) Ru(2) P(2) C(49) 21.9(3) yes . . . .
C(30) Ru(2) P(2) C(38) -157.9(5) yes . . . .
C(30) Ru(2) P(2) C(43) 83.7(6) yes . . . .
C(30) Ru(2) P(2) C(49) -43.7(6) yes . . . .
C(31) Ru(2) P(2) C(38) 172.7(2) yes . . . .
C(31) Ru(2) P(2) C(43) 54.3(3) yes . . . .
C(31) Ru(2) P(2) C(49) -73.0(3) yes . . . .
C(32) Ru(2) P(2) C(38) -157.1(2) yes . . . .
C(32) Ru(2) P(2) C(43) 84.5(3) yes . . . .
C(32) Ru(2) P(2) C(49) -42.9(3) yes . . . .
Cl(2) Ru(2) N(2) C(39) -62.3(3) yes . . . .
Cl(2) Ru(2) N(2) C(42) 60.9(4) yes . . . .
Cl(2) Ru(2) N(2) H(2) -176.9 no . . . .
P(2) Ru(2) N(2) C(39) 31.4(3) yes . . . .
P(2) Ru(2) N(2) C(42) 154.6(5) yes . . . .
P(2) Ru(2) N(2) H(2) -83.2 no . . . .
C(28) Ru(2) N(2) C(39) 133.9(3) yes . . . .
C(28) Ru(2) N(2) C(42) -102.9(4) yes . . . .
C(28) Ru(2) N(2) H(2) 19.2 no . . . .
C(29) Ru(2) N(2) C(39) 169.2(3) yes . . . .
C(29) Ru(2) N(2) C(42) -67.6(5) yes . . . .
C(29) Ru(2) N(2) H(2) 54.5 no . . . .
C(30) Ru(2) N(2) C(39) -154.6(3) yes . . . .
C(30) Ru(2) N(2) C(42) -31.4(5) yes . . . .
C(30) Ru(2) N(2) H(2) 90.7 no . . . .
C(31) Ru(2) N(2) C(39) -143.1(3) yes . . . .
C(31) Ru(2) N(2) C(42) -19.9(7) yes . . . .
C(31) Ru(2) N(2) H(2) 102.3 no . . . .
C(32) Ru(2) N(2) C(39) 129.1(3) yes . . . .
C(32) Ru(2) N(2) C(42) -107.7(5) yes . . . .
C(32) Ru(2) N(2) H(2) 14.4 no . . . .
Cl(2) Ru(2) C(28) C(29) -74.0(5) yes . . . .
Cl(2) Ru(2) C(28) C(32) 42.8(5) yes . . . .
Cl(2) Ru(2) C(28) C(33) 164.1(4) yes . . . .
P(2) Ru(2) C(28) C(29) 152.8(3) yes . . . .
P(2) Ru(2) C(28) C(32) -90.4(3) yes . . . .
P(2) Ru(2) C(28) C(33) 30.9(6) yes . . . .
N(2) Ru(2) C(28) C(29) 66.6(3) yes . . . .
N(2) Ru(2) C(28) C(32) -176.6(3) yes . . . .
N(2) Ru(2) C(28) C(33) -55.3(6) yes . . . .
C(29) Ru(2) C(28) C(32) 116.8(4) yes . . . .
C(29) Ru(2) C(28) C(33) -121.9(7) yes . . . .
C(30) Ru(2) C(28) C(29) -36.5(3) yes . . . .
C(30) Ru(2) C(28) C(32) 80.3(3) yes . . . .
C(30) Ru(2) C(28) C(33) -158.4(7) yes . . . .
C(31) Ru(2) C(28) C(29) -80.1(3) yes . . . .
C(31) Ru(2) C(28) C(32) 36.7(3) yes . . . .
C(31) Ru(2) C(28) C(33) 158.0(6) yes . . . .
C(32) Ru(2) C(28) C(29) -116.8(4) yes . . . .
C(32) Ru(2) C(28) C(33) 121.3(7) yes . . . .
Cl(2) Ru(2) C(29) C(28) 147.4(3) yes . . . .
Cl(2) Ru(2) C(29) C(30) 28.1(4) yes . . . .
Cl(2) Ru(2) C(29) C(34) -93.8(5) yes . . . .
P(2) Ru(2) C(29) C(28) -41.3(4) yes . . . .
P(2) Ru(2) C(29) C(30) -160.6(2) yes . . . .
P(2) Ru(2) C(29) C(34) 77.6(6) yes . . . .
N(2) Ru(2) C(29) C(28) -123.6(3) yes . . . .
N(2) Ru(2) C(29) C(30) 117.1(3) yes . . . .
N(2) Ru(2) C(29) C(34) -4.8(5) yes . . . .
C(28) Ru(2) C(29) C(30) -119.3(4) yes . . . .
C(28) Ru(2) C(29) C(34) 118.8(6) yes . . . .
C(30) Ru(2) C(29) C(28) 119.3(4) yes . . . .
C(30) Ru(2) C(29) C(34) -121.9(6) yes . . . .
C(31) Ru(2) C(29) C(28) 80.6(3) yes . . . .
C(31) Ru(2) C(29) C(30) -38.7(3) yes . . . .
C(31) Ru(2) C(29) C(34) -160.6(6) yes . . . .
C(32) Ru(2) C(29) C(28) 38.0(3) yes . . . .
C(32) Ru(2) C(29) C(30) -81.3(3) yes . . . .
C(32) Ru(2) C(29) C(34) 156.8(6) yes . . . .
Cl(2) Ru(2) C(30) C(29) -158.4(3) yes . . . .
Cl(2) Ru(2) C(30) C(31) 84.5(3) yes . . . .
Cl(2) Ru(2) C(30) C(35) -36.2(6) yes . . . .
P(2) Ru(2) C(30) C(29) 80.5(10) yes . . . .
P(2) Ru(2) C(30) C(31) -36.5(11) yes . . . .
P(2) Ru(2) C(30) C(35) -157.3(7) yes . . . .
N(2) Ru(2) C(30) C(29) -72.1(3) yes . . . .
N(2) Ru(2) C(30) C(31) 170.9(3) yes . . . .
N(2) Ru(2) C(30) C(35) 50.1(6) yes . . . .
C(28) Ru(2) C(30) C(29) 37.0(3) yes . . . .
C(28) Ru(2) C(30) C(31) -80.0(3) yes . . . .
C(28) Ru(2) C(30) C(35) 159.2(6) yes . . . .
C(29) Ru(2) C(30) C(31) -117.0(4) yes . . . .
C(29) Ru(2) C(30) C(35) 122.2(6) yes . . . .
C(31) Ru(2) C(30) C(29) 117.0(4) yes . . . .
C(31) Ru(2) C(30) C(35) -120.8(7) yes . . . .
C(32) Ru(2) C(30) C(29) 79.6(3) yes . . . .
C(32) Ru(2) C(30) C(31) -37.4(3) yes . . . .
C(32) Ru(2) C(30) C(35) -158.2(6) yes . . . .
Cl(2) Ru(2) C(31) C(30) -96.8(3) yes . . . .
Cl(2) Ru(2) C(31) C(32) 145.8(3) yes . . . .
Cl(2) Ru(2) C(31) C(36) 21.4(4) yes . . . .
P(2) Ru(2) C(31) C(30) 169.9(3) yes . . . .
P(2) Ru(2) C(31) C(32) 52.5(4) yes . . . .
P(2) Ru(2) C(31) C(36) -71.9(5) yes . . . .
N(2) Ru(2) C(31) C(30) -17.1(6) yes . . . .
N(2) Ru(2) C(31) C(32) -134.6(4) yes . . . .
N(2) Ru(2) C(31) C(36) 101.0(5) yes . . . .
C(28) Ru(2) C(31) C(30) 80.6(3) yes . . . .
C(28) Ru(2) C(31) C(32) -36.9(3) yes . . . .
C(28) Ru(2) C(31) C(36) -161.3(5) yes . . . .
C(29) Ru(2) C(31) C(30) 37.5(3) yes . . . .
C(29) Ru(2) C(31) C(32) -79.9(3) yes . . . .
C(29) Ru(2) C(31) C(36) 155.7(5) yes . . . .
C(30) Ru(2) C(31) C(32) -117.4(4) yes . . . .
C(30) Ru(2) C(31) C(36) 118.1(5) yes . . . .
C(32) Ru(2) C(31) C(30) 117.4(4) yes . . . .
C(32) Ru(2) C(31) C(36) -124.5(5) yes . . . .
Cl(2) Ru(2) C(32) C(28) -159.9(2) yes . . . .
Cl(2) Ru(2) C(32) C(31) -40.7(4) yes . . . .
Cl(2) Ru(2) C(32) C(37) 78.9(6) yes . . . .
P(2) Ru(2) C(32) C(28) 99.4(3) yes . . . .
P(2) Ru(2) C(32) C(31) -141.4(3) yes . . . .
P(2) Ru(2) C(32) C(37) -21.8(6) yes . . . .
N(2) Ru(2) C(32) C(28) 7.0(5) yes . . . .
N(2) Ru(2) C(32) C(31) 126.2(4) yes . . . .
N(2) Ru(2) C(32) C(37) -114.2(6) yes . . . .
C(28) Ru(2) C(32) C(31) 119.2(4) yes . . . .
C(28) Ru(2) C(32) C(37) -121.2(7) yes . . . .
C(29) Ru(2) C(32) C(28) -38.3(3) yes . . . .
C(29) Ru(2) C(32) C(31) 80.9(3) yes . . . .
C(29) Ru(2) C(32) C(37) -159.6(7) yes . . . .
C(30) Ru(2) C(32) C(28) -80.8(3) yes . . . .
C(30) Ru(2) C(32) C(31) 38.4(3) yes . . . .
C(30) Ru(2) C(32) C(37) 158.0(7) yes . . . .
C(31) Ru(2) C(32) C(28) -119.2(4) yes . . . .
C(31) Ru(2) C(32) C(37) 119.6(7) yes . . . .
Ru(1) P(1) C(11) C(12) -33.8(4) yes . . . .
Ru(1) P(1) C(11) H(18) 103.5 no . . . .
Ru(1) P(1) C(11) H(19) -138.0 no . . . .
C(16) P(1) C(11) C(12) -161.6(3) yes . . . .
C(16) P(1) C(11) H(18) -24.2 no . . . .
C(16) P(1) C(11) H(19) 94.2 no . . . .
C(22) P(1) C(11) C(12) 92.6(3) yes . . . .
C(22) P(1) C(11) H(18) -130.0 no . . . .
C(22) P(1) C(11) H(19) -11.6 no . . . .
Ru(1) P(1) C(16) C(17) 20.3(6) yes . . . .
Ru(1) P(1) C(16) C(21) -161.3(4) yes . . . .
C(11) P(1) C(16) C(17) 135.3(5) yes . . . .
C(11) P(1) C(16) C(21) -46.3(6) yes . . . .
C(22) P(1) C(16) C(17) -115.4(5) yes . . . .
C(22) P(1) C(16) C(21) 63.0(5) yes . . . .
Ru(1) P(1) C(22) C(23) -111.1(5) yes . . . .
Ru(1) P(1) C(22) C(27) 61.5(5) yes . . . .
C(11) P(1) C(22) C(23) 131.8(5) yes . . . .
C(11) P(1) C(22) C(27) -55.6(5) yes . . . .
C(16) P(1) C(22) C(23) 26.5(6) yes . . . .
C(16) P(1) C(22) C(27) -160.8(5) yes . . . .
Ru(2) P(2) C(38) C(39) -22.6(4) yes . . . .
Ru(2) P(2) C(38) H(52) 112.6 no . . . .
Ru(2) P(2) C(38) H(53) -127.2 no . . . .
C(43) P(2) C(38) C(39) 105.8(3) yes . . . .
C(43) P(2) C(38) H(52) -119.0 no . . . .
C(43) P(2) C(38) H(53) 1.2 no . . . .
C(49) P(2) C(38) C(39) -149.8(3) yes . . . .
C(49) P(2) C(38) H(52) -14.7 no . . . .
C(49) P(2) C(38) H(53) 105.5 no . . . .
Ru(2) P(2) C(43) C(44) 156.0(5) yes . . . .
Ru(2) P(2) C(43) C(48) -25.2(6) yes . . . .
C(38) P(2) C(43) C(44) 37.6(6) yes . . . .
C(38) P(2) C(43) C(48) -143.6(5) yes . . . .
C(49) P(2) C(43) C(44) -67.7(6) yes . . . .
C(49) P(2) C(43) C(48) 111.2(5) yes . . . .
Ru(2) P(2) C(49) C(50) -67.7(5) yes . . . .
Ru(2) P(2) C(49) C(54) 110.0(5) yes . . . .
C(38) P(2) C(49) C(50) 48.3(5) yes . . . .
C(38) P(2) C(49) C(54) -134.0(5) yes . . . .
C(43) P(2) C(49) C(50) 156.3(5) yes . . . .
C(43) P(2) C(49) C(54) -25.9(5) yes . . . .
Ru(1) N(1) C(12) C(11) -13.1(6) yes . . . .
Ru(1) N(1) C(12) C(13) -138.4(4) yes . . . .
Ru(1) N(1) C(12) H(20) 111.7 no . . . .
C(15) N(1) C(12) C(11) 124.5(4) yes . . . .
C(15) N(1) C(12) C(13) -0.7(6) yes . . . .
C(15) N(1) C(12) H(20) -110.7 no . . . .
H(1) N(1) C(12) C(11) -132.0 no . . . .
H(1) N(1) C(12) C(13) 102.7 no . . . .
H(1) N(1) C(12) H(20) -7.2 no . . . .
Ru(1) N(1) C(15) C(14) 162.4(5) yes . . . .
Ru(1) N(1) C(15) H(25) -80.3 no . . . .
Ru(1) N(1) C(15) H(26) 39.3 no . . . .
C(12) N(1) C(15) C(14) 23.6(7) yes . . . .
C(12) N(1) C(15) H(25) 140.9 no . . . .
C(12) N(1) C(15) H(26) -99.4 no . . . .
H(1) N(1) C(15) C(14) -71.5 no . . . .
H(1) N(1) C(15) H(25) 45.8 no . . . .
H(1) N(1) C(15) H(26) 165.4 no . . . .
Ru(2) N(2) C(39) C(38) -56.2(5) yes . . . .
Ru(2) N(2) C(39) C(40) 175.3(4) yes . . . .
Ru(2) N(2) C(39) H(54) 67.0 no . . . .
C(42) N(2) C(39) C(38) 170.8(4) yes . . . .
C(42) N(2) C(39) C(40) 42.4(5) yes . . . .
C(42) N(2) C(39) H(54) -66.0 no . . . .
H(2) N(2) C(39) C(38) 58.8 no . . . .
H(2) N(2) C(39) C(40) -69.6 no . . . .
H(2) N(2) C(39) H(54) -178.0 no . . . .
Ru(2) N(2) C(42) C(41) -163.2(5) yes . . . .
Ru(2) N(2) C(42) H(59) -51.1 no . . . .
Ru(2) N(2) C(42) H(60) 71.6 no . . . .
C(39) N(2) C(42) C(41) -35.1(6) yes . . . .
C(39) N(2) C(42) H(59) 77.0 no . . . .
C(39) N(2) C(42) H(60) -160.3 no . . . .
H(2) N(2) C(42) C(41) 75.3 no . . . .
H(2) N(2) C(42) H(59) -172.6 no . . . .
H(2) N(2) C(42) H(60) -49.8 no . . . .
Ru(1) C(1) C(2) C(3) -59.9(4) yes . . . .
Ru(1) C(1) C(2) C(7) 122.5(6) yes . . . .
C(5) C(1) C(2) Ru(1) 62.6(4) yes . . . .
C(5) C(1) C(2) C(3) 2.7(6) yes . . . .
C(5) C(1) C(2) C(7) -174.9(5) yes . . . .
C(6) C(1) C(2) Ru(1) -128.9(5) yes . . . .
C(6) C(1) C(2) C(3) 171.2(5) yes . . . .
C(6) C(1) C(2) C(7) -6.4(9) yes . . . .
Ru(1) C(1) C(5) C(4) 60.6(4) yes . . . .
Ru(1) C(1) C(5) C(10) -125.1(6) yes . . . .
C(2) C(1) C(5) Ru(1) -63.5(4) yes . . . .
C(2) C(1) C(5) C(4) -2.9(6) yes . . . .
C(2) C(1) C(5) C(10) 171.5(6) yes . . . .
C(6) C(1) C(5) Ru(1) 128.3(5) yes . . . .
C(6) C(1) C(5) C(4) -171.1(5) yes . . . .
C(6) C(1) C(5) C(10) 3.2(9) yes . . . .
Ru(1) C(1) C(6) H(3) -146.9 no . . . .
Ru(1) C(1) C(6) H(4) -27.3 no . . . .
Ru(1) C(1) C(6) H(5) 92.1 no . . . .
C(2) C(1) C(6) H(3) -49.8 no . . . .
C(2) C(1) C(6) H(4) 69.8 no . . . .
C(2) C(1) C(6) H(5) -170.8 no . . . .
C(5) C(1) C(6) H(3) 116.6 no . . . .
C(5) C(1) C(6) H(4) -123.8 no . . . .
C(5) C(1) C(6) H(5) -4.3 no . . . .
Ru(1) C(2) C(3) C(4) -60.4(4) yes . . . .
Ru(1) C(2) C(3) C(8) 120.4(6) yes . . . .
C(1) C(2) C(3) Ru(1) 59.0(4) yes . . . .
C(1) C(2) C(3) C(4) -1.4(6) yes . . . .
C(1) C(2) C(3) C(8) 179.4(5) yes . . . .
C(7) C(2) C(3) Ru(1) -123.4(6) yes . . . .
C(7) C(2) C(3) C(4) 176.2(5) yes . . . .
C(7) C(2) C(3) C(8) -3.0(9) yes . . . .
Ru(1) C(2) C(7) H(6) -79.9 no . . . .
Ru(1) C(2) C(7) H(7) 41.1 no . . . .
Ru(1) C(2) C(7) H(8) 160.8 no . . . .
C(1) C(2) C(7) H(6) -170.3 no . . . .
C(1) C(2) C(7) H(7) -49.3 no . . . .
C(1) C(2) C(7) H(8) 70.5 no . . . .
C(3) C(2) C(7) H(6) 12.6 no . . . .
C(3) C(2) C(7) H(7) 133.5 no . . . .
C(3) C(2) C(7) H(8) -106.7 no . . . .
Ru(1) C(3) C(4) C(5) -61.9(4) yes . . . .
Ru(1) C(3) C(4) C(9) 123.1(6) yes . . . .
C(2) C(3) C(4) Ru(1) 61.4(3) yes . . . .
C(2) C(3) C(4) C(5) -0.4(6) yes . . . .
C(2) C(3) C(4) C(9) -175.5(5) yes . . . .
C(8) C(3) C(4) Ru(1) -119.3(5) yes . . . .
C(8) C(3) C(4) C(5) 178.8(5) yes . . . .
C(8) C(3) C(4) C(9) 3.8(8) yes . . . .
Ru(1) C(3) C(8) H(9) -89.6 no . . . .
Ru(1) C(3) C(8) H(10) 31.1 no . . . .
Ru(1) C(3) C(8) H(11) 151.2 no . . . .
C(2) C(3) C(8) H(9) 178.0 no . . . .
C(2) C(3) C(8) H(10) -61.3 no . . . .
C(2) C(3) C(8) H(11) 58.8 no . . . .
C(4) C(3) C(8) H(9) -1.1 no . . . .
C(4) C(3) C(8) H(10) 119.6 no . . . .
C(4) C(3) C(8) H(11) -120.3 no . . . .
Ru(1) C(4) C(5) C(1) -60.4(4) yes . . . .
Ru(1) C(4) C(5) C(10) 125.1(6) yes . . . .
C(3) C(4) C(5) Ru(1) 62.5(4) yes . . . .
C(3) C(4) C(5) C(1) 2.0(6) yes . . . .
C(3) C(4) C(5) C(10) -172.4(6) yes . . . .
C(9) C(4) C(5) Ru(1) -122.3(5) yes . . . .
C(9) C(4) C(5) C(1) 177.2(5) yes . . . .
C(9) C(4) C(5) C(10) 2.8(9) yes . . . .
Ru(1) C(4) C(9) H(12) -149.0 no . . . .
Ru(1) C(4) C(9) H(13) -29.6 no . . . .
Ru(1) C(4) C(9) H(14) 88.9 no . . . .
C(3) C(4) C(9) H(12) 116.5 no . . . .
C(3) C(4) C(9) H(13) -124.1 no . . . .
C(3) C(4) C(9) H(14) -5.5 no . . . .
C(5) C(4) C(9) H(12) -57.8 no . . . .
C(5) C(4) C(9) H(13) 61.6 no . . . .
C(5) C(4) C(9) H(14) -179.9 no . . . .
Ru(1) C(5) C(10) H(15) -89.5 no . . . .
Ru(1) C(5) C(10) H(16) 28.5 no . . . .
Ru(1) C(5) C(10) H(17) 147.2 no . . . .
C(1) C(5) C(10) H(15) 4.0 no . . . .
C(1) C(5) C(10) H(16) 122.0 no . . . .
C(1) C(5) C(10) H(17) -119.3 no . . . .
C(4) C(5) C(10) H(15) 177.3 no . . . .
C(4) C(5) C(10) H(16) -64.7 no . . . .
C(4) C(5) C(10) H(17) 54.0 no . . . .
P(1) C(11) C(12) N(1) 30.7(5) yes . . . .
P(1) C(11) C(12) C(13) 150.8(4) yes . . . .
P(1) C(11) C(12) H(20) -84.8 no . . . .
H(18) C(11) C(12) N(1) -106.0 no . . . .
H(18) C(11) C(12) C(13) 14.1 no . . . .
H(18) C(11) C(12) H(20) 138.5 no . . . .
H(19) C(11) C(12) N(1) 137.0 no . . . .
H(19) C(11) C(12) C(13) -103.0 no . . . .
H(19) C(11) C(12) H(20) 21.5 no . . . .
N(1) C(12) C(13) C(14) -22.1(6) yes . . . .
N(1) C(12) C(13) H(21) 104.6 no . . . .
N(1) C(12) C(13) H(22) -134.6 no . . . .
C(11) C(12) C(13) C(14) -146.3(5) yes . . . .
C(11) C(12) C(13) H(21) -19.5 no . . . .
C(11) C(12) C(13) H(22) 101.3 no . . . .
H(20) C(12) C(13) C(14) 83.9 no . . . .
H(20) C(12) C(13) H(21) -149.4 no . . . .
H(20) C(12) C(13) H(22) -28.6 no . . . .
C(12) C(13) C(14) C(15) 35.9(8) yes . . . .
C(12) C(13) C(14) H(23) 147.2 no . . . .
C(12) C(13) C(14) H(24) -89.2 no . . . .
H(21) C(13) C(14) C(15) -86.8 no . . . .
H(21) C(13) C(14) H(23) 24.6 no . . . .
H(21) C(13) C(14) H(24) 148.1 no . . . .
H(22) C(13) C(14) C(15) 151.9 no . . . .
H(22) C(13) C(14) H(23) -96.8 no . . . .
H(22) C(13) C(14) H(24) 26.8 no . . . .
C(13) C(14) C(15) N(1) -36.7(7) yes . . . .
C(13) C(14) C(15) H(25) -153.0 no . . . .
C(13) C(14) C(15) H(26) 84.6 no . . . .
H(23) C(14) C(15) N(1) -147.9 no . . . .
H(23) C(14) C(15) H(25) 95.8 no . . . .
H(23) C(14) C(15) H(26) -26.6 no . . . .
H(24) C(14) C(15) N(1) 91.5 no . . . .
H(24) C(14) C(15) H(25) -24.8 no . . . .
H(24) C(14) C(15) H(26) -147.1 no . . . .
P(1) C(16) C(17) C(18) 178.9(6) yes . . . .
P(1) C(16) C(17) H(27) 1.4 no . . . .
C(21) C(16) C(17) C(18) 0.4(9) yes . . . .
C(21) C(16) C(17) H(27) -177.1 no . . . .
P(1) C(16) C(21) C(20) -179.9(5) yes . . . .
P(1) C(16) C(21) H(31) 3.8 no . . . .
C(17) C(16) C(21) C(20) -1.4(9) yes . . . .
C(17) C(16) C(21) H(31) -177.7 no . . . .
C(16) C(17) C(18) C(19) -0.4(11) yes . . . .
C(16) C(17) C(18) H(28) -177.4 no . . . .
H(27) C(17) C(18) C(19) 177.1 no . . . .
H(27) C(17) C(18) H(28) 0.2 no . . . .
C(17) C(18) C(19) C(20) 1.6(12) yes . . . .
C(17) C(18) C(19) H(29) 169.6 no . . . .
H(28) C(18) C(19) C(20) 178.8 no . . . .
H(28) C(18) C(19) H(29) -13.2 no . . . .
C(18) C(19) C(20) C(21) -2.6(11) yes . . . .
C(18) C(19) C(20) H(30) -173.2 no . . . .
H(29) C(19) C(20) C(21) -170.9 no . . . .
H(29) C(19) C(20) H(30) 18.4 no . . . .
C(19) C(20) C(21) C(16) 2.5(11) yes . . . .
C(19) C(20) C(21) H(31) 178.6 no . . . .
H(30) C(20) C(21) C(16) 173.7 no . . . .
H(30) C(20) C(21) H(31) -10.2 no . . . .
P(1) C(22) C(23) C(24) 174.0(6) yes . . . .
P(1) C(22) C(23) H(32) -18.4 no . . . .
C(27) C(22) C(23) C(24) 1.3(10) yes . . . .
C(27) C(22) C(23) H(32) 168.9 no . . . .
P(1) C(22) C(27) C(26) -174.8(5) yes . . . .
P(1) C(22) C(27) H(36) 16.1 no . . . .
C(23) C(22) C(27) C(26) -1.9(9) yes . . . .
C(23) C(22) C(27) H(36) -171.0 no . . . .
C(22) C(23) C(24) C(25) -1.3(12) yes . . . .
C(22) C(23) C(24) H(33) -166.2 no . . . .
H(32) C(23) C(24) C(25) -167.6 no . . . .
H(32) C(23) C(24) H(33) 27.5 no . . . .
C(23) C(24) C(25) C(26) 1.8(12) yes . . . .
C(23) C(24) C(25) H(34) 176.3 no . . . .
H(33) C(24) C(25) C(26) 165.7 no . . . .
H(33) C(24) C(25) H(34) -19.7 no . . . .
C(24) C(25) C(26) C(27) -2.3(10) yes . . . .
C(24) C(25) C(26) H(35) -177.2 no . . . .
H(34) C(25) C(26) C(27) -176.9 no . . . .
H(34) C(25) C(26) H(35) 8.2 no . . . .
C(25) C(26) C(27) C(22) 2.3(10) yes . . . .
C(25) C(26) C(27) H(36) 171.5 no . . . .
H(35) C(26) C(27) C(22) 177.5 no . . . .
H(35) C(26) C(27) H(36) -13.4 no . . . .
Ru(2) C(28) C(29) C(30) 60.0(4) yes . . . .
Ru(2) C(28) C(29) C(34) -124.4(6) yes . . . .
C(32) C(28) C(29) Ru(2) -60.9(4) yes . . . .
C(32) C(28) C(29) C(30) -0.9(6) yes . . . .
C(32) C(28) C(29) C(34) 174.7(5) yes . . . .
C(33) C(28) C(29) Ru(2) 128.5(6) yes . . . .
C(33) C(28) C(29) C(30) -171.4(5) yes . . . .
C(33) C(28) C(29) C(34) 4.1(9) yes . . . .
Ru(2) C(28) C(32) C(31) -61.0(4) yes . . . .
Ru(2) C(28) C(32) C(37) 124.7(6) yes . . . .
C(29) C(28) C(32) Ru(2) 61.8(4) yes . . . .
C(29) C(28) C(32) C(31) 0.8(6) yes . . . .
C(29) C(28) C(32) C(37) -173.5(5) yes . . . .
C(33) C(28) C(32) Ru(2) -127.7(5) yes . . . .
C(33) C(28) C(32) C(31) 171.3(5) yes . . . .
C(33) C(28) C(32) C(37) -3.0(9) yes . . . .
Ru(2) C(28) C(33) H(37) -158.9 no . . . .
Ru(2) C(28) C(33) H(38) -39.1 no . . . .
Ru(2) C(28) C(33) H(39) 82.1 no . . . .
C(29) C(28) C(33) H(37) 104.5 no . . . .
C(29) C(28) C(33) H(38) -135.7 no . . . .
C(29) C(28) C(33) H(39) -14.4 no . . . .
C(32) C(28) C(33) H(37) -64.2 no . . . .
C(32) C(28) C(33) H(38) 55.6 no . . . .
C(32) C(28) C(33) H(39) 176.9 no . . . .
Ru(2) C(29) C(30) C(31) 60.7(4) yes . . . .
Ru(2) C(29) C(30) C(35) -120.3(5) yes . . . .
C(28) C(29) C(30) Ru(2) -60.0(4) yes . . . .
C(28) C(29) C(30) C(31) 0.6(6) yes . . . .
C(28) C(29) C(30) C(35) 179.7(5) yes . . . .
C(34) C(29) C(30) Ru(2) 124.6(5) yes . . . .
C(34) C(29) C(30) C(31) -174.8(5) yes . . . .
C(34) C(29) C(30) C(35) 4.3(9) yes . . . .
Ru(2) C(29) C(34) H(40) -90.6 no . . . .
Ru(2) C(29) C(34) H(41) 27.5 no . . . .
Ru(2) C(29) C(34) H(42) 148.0 no . . . .
C(28) C(29) C(34) H(40) 1.0 no . . . .
C(28) C(29) C(34) H(41) 119.1 no . . . .
C(28) C(29) C(34) H(42) -120.4 no . . . .
C(30) C(29) C(34) H(40) 175.8 no . . . .
C(30) C(29) C(34) H(41) -66.2 no . . . .
C(30) C(29) C(34) H(42) 54.3 no . . . .
Ru(2) C(30) C(31) C(32) 62.0(4) yes . . . .
Ru(2) C(30) C(31) C(36) -121.2(6) yes . . . .
C(29) C(30) C(31) Ru(2) -62.1(3) yes . . . .
C(29) C(30) C(31) C(32) -0.1(6) yes . . . .
C(29) C(30) C(31) C(36) 176.7(5) yes . . . .
C(35) C(30) C(31) Ru(2) 118.8(5) yes . . . .
C(35) C(30) C(31) C(32) -179.2(5) yes . . . .
C(35) C(30) C(31) C(36) -2.4(8) yes . . . .
Ru(2) C(30) C(35) H(43) -154.0 no . . . .
Ru(2) C(30) C(35) H(44) -33.5 no . . . .
Ru(2) C(30) C(35) H(45) 85.1 no . . . .
C(29) C(30) C(35) H(43) -61.8 no . . . .
C(29) C(30) C(35) H(44) 58.6 no . . . .
C(29) C(30) C(35) H(45) 177.3 no . . . .
C(31) C(30) C(35) H(43) 117.1 no . . . .
C(31) C(30) C(35) H(44) -122.5 no . . . .
C(31) C(30) C(35) H(45) -3.8 no . . . .
Ru(2) C(31) C(32) C(28) 61.8(4) yes . . . .
Ru(2) C(31) C(32) C(37) -123.9(6) yes . . . .
C(30) C(31) C(32) Ru(2) -62.2(4) yes . . . .
C(30) C(31) C(32) C(28) -0.4(6) yes . . . .
C(30) C(31) C(32) C(37) 173.9(5) yes . . . .
C(36) C(31) C(32) Ru(2) 121.2(6) yes . . . .
C(36) C(31) C(32) C(28) -177.0(5) yes . . . .
C(36) C(31) C(32) C(37) -2.6(9) yes . . . .
Ru(2) C(31) C(36) H(46) -154.0 no . . . .
Ru(2) C(31) C(36) H(47) -34.6 no . . . .
Ru(2) C(31) C(36) H(48) 87.3 no . . . .
C(30) C(31) C(36) H(46) -63.8 no . . . .
C(30) C(31) C(36) H(47) 55.6 no . . . .
C(30) C(31) C(36) H(48) 177.5 no . . . .
C(32) C(31) C(36) H(46) 112.3 no . . . .
C(32) C(31) C(36) H(47) -128.3 no . . . .
C(32) C(31) C(36) H(48) -6.4 no . . . .
Ru(2) C(32) C(37) H(49) -86.5 no . . . .
Ru(2) C(32) C(37) H(50) 36.6 no . . . .
Ru(2) C(32) C(37) H(51) 155.5 no . . . .
C(28) C(32) C(37) H(49) 179.1 no . . . .
C(28) C(32) C(37) H(50) -57.8 no . . . .
C(28) C(32) C(37) H(51) 61.0 no . . . .
C(31) C(32) C(37) H(49) 5.7 no . . . .
C(31) C(32) C(37) H(50) 128.7 no . . . .
C(31) C(32) C(37) H(51) -112.4 no . . . .
P(2) C(38) C(39) N(2) 48.7(5) yes . . . .
P(2) C(38) C(39) C(40) 168.4(4) yes . . . .
P(2) C(38) C(39) H(54) -65.1 no . . . .
H(52) C(38) C(39) N(2) -85.4 no . . . .
H(52) C(38) C(39) C(40) 34.3 no . . . .
H(52) C(38) C(39) H(54) 160.8 no . . . .
H(53) C(38) C(39) N(2) 156.2 no . . . .
H(53) C(38) C(39) C(40) -84.1 no . . . .
H(53) C(38) C(39) H(54) 42.4 no . . . .
N(2) C(39) C(40) C(41) -33.2(6) yes . . . .
N(2) C(39) C(40) H(55) 95.4 no . . . .
N(2) C(39) C(40) H(56) -144.1 no . . . .
C(38) C(39) C(40) C(41) -155.6(5) yes . . . .
C(38) C(39) C(40) H(55) -27.0 no . . . .
C(38) C(39) C(40) H(56) 93.4 no . . . .
H(54) C(39) C(40) C(41) 72.6 no . . . .
H(54) C(39) C(40) H(55) -158.8 no . . . .
H(54) C(39) C(40) H(56) -38.3 no . . . .
C(39) C(40) C(41) C(42) 11.4(8) yes . . . .
C(39) C(40) C(41) H(57) 120.7 no . . . .
C(39) C(40) C(41) H(58) -120.3 no . . . .
H(55) C(40) C(41) C(42) -110.8 no . . . .
H(55) C(40) C(41) H(57) -1.5 no . . . .
H(55) C(40) C(41) H(58) 117.5 no . . . .
H(56) C(40) C(41) C(42) 127.2 no . . . .
H(56) C(40) C(41) H(57) -123.5 no . . . .
H(56) C(40) C(41) H(58) -4.4 no . . . .
C(40) C(41) C(42) N(2) 14.5(8) yes . . . .
C(40) C(41) C(42) H(59) -100.9 no . . . .
C(40) C(41) C(42) H(60) 140.2 no . . . .
H(57) C(41) C(42) N(2) -92.2 no . . . .
H(57) C(41) C(42) H(59) 152.4 no . . . .
H(57) C(41) C(42) H(60) 33.5 no . . . .
H(58) C(41) C(42) N(2) 146.0 no . . . .
H(58) C(41) C(42) H(59) 30.6 no . . . .
H(58) C(41) C(42) H(60) -88.3 no . . . .
P(2) C(43) C(44) C(45) 176.2(6) yes . . . .
P(2) C(43) C(44) H(61) 1.3 no . . . .
C(48) C(43) C(44) C(45) -2.6(10) yes . . . .
C(48) C(43) C(44) H(61) -177.5 no . . . .
P(2) C(43) C(48) C(47) -175.6(6) yes . . . .
P(2) C(43) C(48) H(65) 8.9 no . . . .
C(44) C(43) C(48) C(47) 3.3(10) yes . . . .
C(44) C(43) C(48) H(65) -172.3 no . . . .
C(43) C(44) C(45) C(46) 1.7(12) yes . . . .
C(43) C(44) C(45) H(62) 166.4 no . . . .
H(61) C(44) C(45) C(46) 176.9 no . . . .
H(61) C(44) C(45) H(62) -18.4 no . . . .
C(44) C(45) C(46) C(47) -1.4(13) yes . . . .
C(44) C(45) C(46) H(63) -166.5 no . . . .
H(62) C(45) C(46) C(47) -167.6 no . . . .
H(62) C(45) C(46) H(63) 27.3 no . . . .
C(45) C(46) C(47) C(48) 2.0(12) yes . . . .
C(45) C(46) C(47) H(64) 178.0 no . . . .
H(63) C(46) C(47) C(48) 167.6 no . . . .
H(63) C(46) C(47) H(64) -16.5 no . . . .
C(46) C(47) C(48) C(43) -2.9(11) yes . . . .
C(46) C(47) C(48) H(65) 172.4 no . . . .
H(64) C(47) C(48) C(43) -179.2 no . . . .
H(64) C(47) C(48) H(65) -3.8 no . . . .
P(2) C(49) C(50) C(51) 178.1(5) yes . . . .
P(2) C(49) C(50) H(66) 10.4 no . . . .
C(54) C(49) C(50) C(51) 0.3(9) yes . . . .
C(54) C(49) C(50) H(66) -167.4 no . . . .
P(2) C(49) C(54) C(53) -176.1(6) yes . . . .
P(2) C(49) C(54) H(70) -12.9 no . . . .
C(50) C(49) C(54) C(53) 1.7(9) yes . . . .
C(50) C(49) C(54) H(70) 164.9 no . . . .
C(49) C(50) C(51) C(52) -0.8(10) yes . . . .
C(49) C(50) C(51) H(67) 174.9 no . . . .
H(66) C(50) C(51) C(52) 166.3 no . . . .
H(66) C(50) C(51) H(67) -18.0 no . . . .
C(50) C(51) C(52) C(53) -0.5(11) yes . . . .
C(50) C(51) C(52) H(68) -174.9 no . . . .
H(67) C(51) C(52) C(53) -176.4 no . . . .
H(67) C(51) C(52) H(68) 9.2 no . . . .
C(51) C(52) C(53) C(54) 2.4(11) yes . . . .
C(51) C(52) C(53) H(69) 168.7 no . . . .
H(68) C(52) C(53) C(54) 177.0 no . . . .
H(68) C(52) C(53) H(69) -16.7 no . . . .
C(52) C(53) C(54) C(49) -3.1(10) yes . . . .
C(52) C(53) C(54) H(70) -167.8 no . . . .
H(69) C(53) C(54) C(49) -168.7 no . . . .
H(69) C(53) C(54) H(70) 26.6 no . . . .
